data_7114517
loop_
_publ_author_name
'Biradha, Kumar'
'Fujita, Makoto'

_publ_section_title
;
 A ???three-in-one??? crystal of coordination networksElectronic
 supplementary information (ESI) available: ORTEP drawings for 2, 3 and 4.
 See http://www.rsc.org/suppdata/cc/b2/b203025j/
;
_journal_issue 17
_journal_name_full 'Chemical Communications'
_journal_page_first 1866
_journal_paper_doi 10.1039/b203025j
_journal_year 2002
_chemical_formula_sum 'C179 H170 Cd6 N26 O46'
_chemical_formula_weight 4095.81
_chemical_name_systematic
; 
? 
;
_space_group_IT_number 1
_symmetry_cell_setting triclinic
_symmetry_space_group_name_Hall 'P 1'
_symmetry_space_group_name_H-M 'P 1'
_atom_sites_solution_hydrogens geom
_atom_sites_solution_primary direct
_atom_sites_solution_secondary difmap
_audit_creation_method SHELXL-97
_cell_angle_alpha 79.360(3)
_cell_angle_beta 74.950(3)
_cell_angle_gamma 83.088(4)
_cell_formula_units_Z 1
_cell_length_a 14.692(2)
_cell_length_b 15.522(2)
_cell_length_c 20.387(3)
_cell_measurement_temperature 193(2)
_cell_volume 4399.7(11)
_computing_structure_refinement 'SHELXL-97 (Sheldrick, 1997)'
_computing_structure_solution 'SHELXS-97 (Sheldrick, 1990)'
_diffrn_ambient_temperature 193(2)
_diffrn_measured_fraction_theta_full 0.956
_diffrn_measured_fraction_theta_max 0.956
_diffrn_radiation_monochromator graphite
_diffrn_radiation_source 'fine-focus sealed tube'
_diffrn_radiation_type MoK\a
_diffrn_radiation_wavelength 0.71073
_diffrn_reflns_av_R_equivalents 0.0664
_diffrn_reflns_av_sigmaI/netI 0.2770
_diffrn_reflns_limit_h_max 19
_diffrn_reflns_limit_h_min -16
_diffrn_reflns_limit_k_max 20
_diffrn_reflns_limit_k_min -16
_diffrn_reflns_limit_l_max 26
_diffrn_reflns_limit_l_min -25
_diffrn_reflns_number 29098
_diffrn_reflns_theta_full 28.02
_diffrn_reflns_theta_max 28.02
_diffrn_reflns_theta_min 1.83
_exptl_absorpt_coefficient_mu 0.801
_exptl_absorpt_correction_T_max 0.9242
_exptl_absorpt_correction_T_min 0.8893
_exptl_crystal_colour White
_exptl_crystal_density_diffrn 1.546
_exptl_crystal_density_method 'not measured'
_exptl_crystal_description Needles
_exptl_crystal_F_000 2082
_exptl_crystal_size_max 0.15
_exptl_crystal_size_mid 0.10
_exptl_crystal_size_min 0.10
_refine_diff_density_max 0.808
_refine_diff_density_min -0.709
_refine_diff_density_rms 0.121
_refine_ls_abs_structure_details 'Flack H D (1983), Acta Cryst. A39, 876-881'
_refine_ls_abs_structure_Flack 0.01(3)
_refine_ls_extinction_method none
_refine_ls_goodness_of_fit_ref 0.846
_refine_ls_hydrogen_treatment mixed
_refine_ls_matrix_type fullcycle
_refine_ls_number_parameters 2254
_refine_ls_number_reflns 24102
_refine_ls_number_restraints 417
_refine_ls_restrained_S_all 0.845
_refine_ls_R_factor_all 0.1946
_refine_ls_R_factor_gt 0.0682
_refine_ls_shift/su_max 0.014
_refine_ls_shift/su_mean 0.003
_refine_ls_structure_factor_coef Fsqd
_refine_ls_weighting_details 'calc w=1/[\s^2^(Fo^2^)+(0.0531P)^2^+0.0000P] where P=(Fo^2^+2Fc^2^)/3'
_refine_ls_weighting_scheme calc
_refine_ls_wR_factor_gt 0.1218
_refine_ls_wR_factor_ref 0.1559
_reflns_number_gt 9730
_reflns_number_total 24102
_reflns_threshold_expression >2sigma(I)
_cod_data_source_file b203025j.txt
_cod_data_source_block 4
_cod_depositor_comments
;
The following automatic conversions were performed:

'_symmetry_cell_setting' value 'Triclinic' changed to 'triclinic'
according to
/usr/data/users/saulius/automatic-downloads/retrospective/RSC/lib/dictionaries/cif_core.dic
dictionary named 'cif_core.dic' version 2.4.2 from 2011-04-26.

Automatic conversion script
Id: cif_fix_values 2281 2013-09-26 08:29:07Z andrius 
;
_cod_original_sg_symbol_H-M P1
_cod_database_code 7114517

loop_
_symmetry_equiv_pos_as_xyz
'x, y, z'

loop_
_atom_site_label
_atom_site_type_symbol
_atom_site_fract_x
_atom_site_fract_y
_atom_site_fract_z
_atom_site_U_iso_or_equiv
_atom_site_adp_type
_atom_site_occupancy
_atom_site_symmetry_multiplicity
_atom_site_calc_flag
_atom_site_refinement_flags
Cd1 Cd 0.64783(8) -0.30368(7) 0.46141(5) 0.0392(3) Uani 1 1 d .
Cd2 Cd 0.11874(8) -0.83211(7) 1.45114(5) 0.0403(3) Uani 1 1 d .
Cd3 Cd -0.19098(7) -0.59276(7) 1.19526(5) 0.0323(3) Uani 1 1 d .
Cd4 Cd 0.77984(8) -0.13918(7) 0.54397(5) 0.0364(3) Uani 1 1 d .
Cd5 Cd 0.52332(8) 0.05683(8) 0.86759(6) 0.0427(3) Uani 1 1 d .
Cd6 Cd 0.28939(8) -0.63535(7) 1.54696(5) 0.0339(3) Uani 1 1 d .
N11A N -0.2799(8) -0.4597(6) 1.1898(5) 0.024(3) Uani 1 1 d .
C11A C -0.2635(11) -0.3960(9) 1.1350(7) 0.037(4) Uani 1 1 d .
H11A H -0.2109 -0.4047 1.0977 0.045 Uiso 1 1 calc R
C12A C -0.3190(10) -0.3192(9) 1.1303(7) 0.039(4) Uani 1 1 d .
H12A H -0.3066 -0.2768 1.0896 0.046 Uiso 1 1 calc R
C13A C -0.3928(9) -0.3036(9) 1.1848(7) 0.026(4) Uiso 1 1 d .
C14A C -0.4096(9) -0.3649(8) 1.2410(6) 0.026(3) Uani 1 1 d .
H14A H -0.4600 -0.3558 1.2797 0.031 Uiso 1 1 calc R
C15A C -0.3517(9) -0.4418(8) 1.2412(6) 0.023(3) Uiso 1 1 d .
H15A H -0.3644 -0.4852 1.2812 0.027 Uiso 1 1 calc R
C21A C -0.4545(9) -0.2203(9) 1.1821(6) 0.028(4) Uani 1 1 d .
C22A C -0.4924(9) -0.1835(9) 1.2423(8) 0.038(4) Uani 1 1 d .
H22A H -0.4756 -0.2101 1.2838 0.046 Uiso 1 1 calc R
C23A C -0.5548(10) -0.1080(9) 1.2418(8) 0.043(4) Uani 1 1 d .
H23A H -0.5764 -0.0816 1.2821 0.051 Uiso 1 1 calc R
C24A C -0.5857(9) -0.0708(8) 1.1829(7) 0.034(4) Uani 1 1 d .
C25A C -0.5439(9) -0.1068(9) 1.1227(8) 0.039(4) Uani 1 1 d .
H25A H -0.5598 -0.0792 1.0811 0.047 Uiso 1 1 calc R
C26A C -0.4802(10) -0.1810(9) 1.1210(8) 0.046(5) Uani 1 1 d .
H26A H -0.4548 -0.2045 1.0796 0.056 Uiso 1 1 calc R
C31A C -0.6601(10) 0.0017(9) 1.1816(7) 0.030(4) Uani 1 1 d .
C32A C -0.6700(10) 0.0609(9) 1.1235(7) 0.038(4) Uani 1 1 d .
H32A H -0.6235 0.0581 1.0816 0.046 Uiso 1 1 calc R
C33A C -0.7440(9) 0.1228(9) 1.1245(7) 0.037(4) Uani 1 1 d .
H33A H -0.7481 0.1610 1.0830 0.045 Uiso 1 1 calc R
C34A C -0.8138(9) 0.1320(9) 1.1843(7) 0.029(4) Uani 1 1 d .
C35A C -0.8048(10) 0.0745(10) 1.2424(7) 0.038(4) Uani 1 1 d .
H35A H -0.8501 0.0795 1.2845 0.046 Uiso 1 1 calc R
C36A C -0.7312(10) 0.0087(9) 1.2413(6) 0.036(4) Uani 1 1 d .
H36A H -0.7294 -0.0320 1.2820 0.043 Uiso 1 1 calc R
N41A N -1.0622(8) 0.3091(7) 1.1879(5) 0.026(3) Uani 1 1 d .
C41A C -0.9850(9) 0.3171(10) 1.1345(6) 0.034(4) Uani 1 1 d .
H41A H -0.9864 0.3645 1.0977 0.041 Uiso 1 1 calc R
C42A C -0.9034(11) 0.2600(10) 1.1301(8) 0.043(5) Uani 1 1 d .
H42A H -0.8513 0.2683 1.0912 0.052 Uiso 1 1 calc R
C43A C -0.8997(9) 0.1916(8) 1.1829(7) 0.026(4) Uani 1 1 d .
C44A C -0.9771(10) 0.1844(8) 1.2370(6) 0.029(4) Uani 1 1 d .
H44A H -0.9773 0.1385 1.2749 0.035 Uiso 1 1 calc R
C45A C -1.0569(10) 0.2447(9) 1.2370(7) 0.033(4) Uani 1 1 d .
H45A H -1.1099 0.2373 1.2753 0.040 Uiso 1 1 calc R
N11B N 0.4189(9) 0.1734(8) 0.8781(6) 0.038(4) Uani 1 1 d .
C11B C 0.4379(12) 0.2477(10) 0.8342(9) 0.050(5) Uani 1 1 d .
H11B H 0.4979 0.2495 0.8023 0.060 Uiso 1 1 calc R
C12B C 0.3761(10) 0.3226(10) 0.8317(8) 0.043(4) Uani 1 1 d .
H12B H 0.3935 0.3751 0.8009 0.052 Uiso 1 1 calc R
C13B C 0.2873(10) 0.3162(9) 0.8770(7) 0.028(4) Uani 1 1 d .
C14B C 0.2699(10) 0.2415(9) 0.9249(7) 0.034(4) Uani 1 1 d .
H14B H 0.2117 0.2377 0.9589 0.041 Uiso 1 1 calc R
C15B C 0.3381(10) 0.1720(9) 0.9231(7) 0.035(4) Uani 1 1 d .
H15B H 0.3253 0.1206 0.9564 0.043 Uiso 1 1 calc R
C21B C 0.2119(11) 0.3946(9) 0.8771(7) 0.040(4) Uani 1 1 d .
C22B C 0.1612(10) 0.4182(9) 0.9377(8) 0.045(4) Uani 1 1 d .
H22B H 0.1706 0.3859 0.9801 0.053 Uiso 1 1 calc R
C23B C 0.0960(10) 0.4895(9) 0.9369(8) 0.039(4) Uani 1 1 d .
H23B H 0.0620 0.5083 0.9788 0.047 Uiso 1 1 calc R
C24B C 0.0796(9) 0.5350(8) 0.8734(7) 0.029(4) Uani 1 1 d .
C25B C 0.1335(10) 0.5066(10) 0.8142(7) 0.043(4) Uani 1 1 d .
H25B H 0.1244 0.5364 0.7710 0.051 Uiso 1 1 calc R
C26B C 0.1993(11) 0.4371(9) 0.8157(7) 0.043(5) Uani 1 1 d .
H26B H 0.2359 0.4187 0.7742 0.052 Uiso 1 1 calc R
C31B C 0.0062(11) 0.6088(10) 0.8728(7) 0.038(4) Uani 1 1 d .
C32B C -0.0343(10) 0.6521(9) 0.9337(7) 0.038(4) Uani 1 1 d .
H32B H -0.0114 0.6364 0.9741 0.045 Uiso 1 1 calc R
C33B C -0.1068(10) 0.7161(10) 0.9295(8) 0.047(5) Uani 1 1 d .
H33B H -0.1360 0.7415 0.9695 0.056 Uiso 1 1 calc R
C34B C -0.1405(10) 0.7464(9) 0.8712(7) 0.034(4) Uiso 1 1 d .
C35B C -0.0979(10) 0.7088(10) 0.8138(7) 0.037(4) Uani 1 1 d .
H35B H -0.1177 0.7293 0.7724 0.044 Uiso 1 1 calc R
C36B C -0.0271(9) 0.6417(9) 0.8149(8) 0.034(4) Uani 1 1 d .
H36B H 0.0000 0.6172 0.7741 0.041 Uiso 1 1 calc R
N41B N -0.3615(9) 0.9551(8) 0.8688(6) 0.038(4) Uani 1 1 d .
C41B C -0.3560(11) 0.8941(9) 0.9234(8) 0.041(4) Uani 1 1 d .
H41B H -0.4054 0.8985 0.9636 0.049 Uiso 1 1 calc R
C42B C -0.2865(10) 0.8240(9) 0.9293(7) 0.035(4) Uani 1 1 d .
H42B H -0.2899 0.7830 0.9705 0.042 Uiso 1 1 calc R
C43B C -0.2119(11) 0.8185(10) 0.8706(8) 0.045(4) Uani 1 1 d .
C44B C -0.2127(10) 0.8845(9) 0.8134(8) 0.039(4) Uani 1 1 d .
H44B H -0.1623 0.8838 0.7733 0.046 Uiso 1 1 calc R
C45B C -0.2840(13) 0.9498(9) 0.8140(8) 0.057(5) Uani 1 1 d .
H45B H -0.2800 0.9939 0.7745 0.068 Uiso 1 1 calc R
N11C N -0.1983(8) -0.6047(7) 1.0840(6) 0.029(3) Uiso 1 1 d .
C11C C -0.2523(14) -0.6583(13) 1.0707(7) 0.077(7) Uani 1 1 d .
H11C H -0.2908 -0.6944 1.1078 0.093 Uiso 1 1 calc R
C12C C -0.2538(13) -0.6630(13) 1.0023(7) 0.072(6) Uani 1 1 d .
H12C H -0.2942 -0.7024 0.9957 0.086 Uiso 1 1 calc R
C13C C -0.2023(10) -0.6158(9) 0.9462(6) 0.029(4) Uani 1 1 d .
C14C C -0.1485(11) -0.5601(11) 0.9623(7) 0.049(5) Uani 1 1 d .
H14C H -0.1112 -0.5211 0.9267 0.059 Uiso 1 1 calc R
C15C C -0.1483(11) -0.5605(11) 1.0307(7) 0.051(5) Uani 1 1 d .
H15C H -0.1062 -0.5237 1.0384 0.061 Uiso 1 1 calc R
C21C C -0.1993(12) -0.6175(11) 0.8724(8) 0.047(4) Uani 1 1 d .
C22C C -0.2363(10) -0.6869(10) 0.8560(7) 0.041(4) Uani 1 1 d .
H22C H -0.2645 -0.7310 0.8919 0.049 Uiso 1 1 calc R
C23C C -0.2333(10) -0.6926(9) 0.7917(7) 0.034(4) Uani 1 1 d .
H23C H -0.2596 -0.7406 0.7821 0.041 Uiso 1 1 calc R
C24C C -0.1930(10) -0.6311(9) 0.7388(7) 0.035(4) Uani 1 1 d .
C25C C -0.1625(12) -0.5578(10) 0.7531(7) 0.052(5) Uani 1 1 d .
H25C H -0.1408 -0.5111 0.7171 0.062 Uiso 1 1 calc R
C26C C -0.1636(13) -0.5527(13) 0.8228(8) 0.063(5) Uani 1 1 d .
H26C H -0.1396 -0.5043 0.8335 0.076 Uiso 1 1 calc R
C31C C -0.1948(9) -0.6311(9) 0.6646(6) 0.029(4) Uani 1 1 d .
C32C C -0.2506(10) -0.6825(9) 0.6446(7) 0.038(4) Uiso 1 1 d .
H32C H -0.2895 -0.7220 0.6785 0.046 Uiso 1 1 calc R
C33C C -0.2508(11) -0.6773(10) 0.5763(7) 0.046(5) Uani 1 1 d .
H33C H -0.2934 -0.7099 0.5647 0.055 Uiso 1 1 calc R
C34C C -0.1907(10) -0.6260(11) 0.5247(7) 0.038(4) Uani 1 1 d .
C35C C -0.1313(11) -0.5783(9) 0.5431(6) 0.038(4) Uani 1 1 d .
H35C H -0.0893 -0.5429 0.5080 0.046 Uiso 1 1 calc R
C36C C -0.1303(10) -0.5799(9) 0.6129(6) 0.033(4) Uani 1 1 d .
H36C H -0.0875 -0.5474 0.6244 0.040 Uiso 1 1 calc R
N41C N -0.1976(8) -0.6016(8) 0.3128(5) 0.032(3) Uani 1 1 d .
C41C C -0.2743(10) -0.6244(9) 0.3627(6) 0.033(4) Uani 1 1 d .
H41C H -0.3302 -0.6360 0.3518 0.039 Uiso 1 1 calc R
C42C C -0.2700(10) -0.6306(9) 0.4320(7) 0.030(4) Uiso 1 1 d .
H42C H -0.3254 -0.6438 0.4671 0.036 Uiso 1 1 calc R
C43C C -0.1916(11) -0.6189(9) 0.4506(7) 0.038(4) Uani 1 1 d .
C44C C -0.1165(9) -0.5950(9) 0.3963(6) 0.033(4) Uani 1 1 d .
H44C H -0.0596 -0.5841 0.4061 0.040 Uiso 1 1 calc R
C45C C -0.1197(11) -0.5862(11) 0.3287(7) 0.049(5) Uani 1 1 d .
H45C H -0.0659 -0.5690 0.2931 0.058 Uiso 1 1 calc R
N11D N 0.8453(9) -0.0896(8) 0.4323(6) 0.036(4) Uani 1 1 d .
C11D C 0.8086(10) -0.0151(9) 0.4008(7) 0.034(4) Uani 1 1 d .
H11D H 0.7596 0.0181 0.4280 0.041 Uiso 1 1 calc R
C12D C 0.8375(9) 0.0167(10) 0.3310(7) 0.031(4) Uani 1 1 d .
H12D H 0.8103 0.0708 0.3114 0.038 Uiso 1 1 calc R
C13D C 0.9068(10) -0.0327(10) 0.2908(7) 0.031(4) Uiso 1 1 d .
C14D C 0.9445(10) -0.1098(9) 0.3235(6) 0.027(4) Uani 1 1 d .
H14D H 0.9929 -0.1452 0.2978 0.033 Uiso 1 1 calc R
C15D C 0.9115(10) -0.1352(10) 0.3936(8) 0.036(4) Uani 1 1 d .
H15D H 0.9382 -0.1884 0.4147 0.044 Uiso 1 1 calc R
C21D C 0.9411(10) -0.0018(9) 0.2164(7) 0.032(4) Uani 1 1 d .
C22D C 1.0311(11) -0.0231(10) 0.1797(7) 0.039(4) Uani 1 1 d .
H22D H 1.0722 -0.0615 0.2030 0.047 Uiso 1 1 calc R
C23D C 1.0651(11) 0.0087(8) 0.1102(6) 0.027(4) Uani 1 1 d .
H23D H 1.1268 -0.0097 0.0861 0.032 Uiso 1 1 calc R
C24D C 1.0070(11) 0.0676(9) 0.0770(7) 0.035(4) Uani 1 1 d .
C25D C 0.9094(13) 0.0897(10) 0.1115(8) 0.051(5) Uani 1 1 d .
H25D H 0.8675 0.1263 0.0879 0.061 Uiso 1 1 calc R
C26D C 0.8805(12) 0.0548(9) 0.1803(7) 0.038(4) Uani 1 1 d .
H26D H 0.8176 0.0693 0.2045 0.045 Uiso 1 1 calc R
C31D C 1.0367(12) 0.1055(10) 0.0032(8) 0.043(5) Uani 1 1 d .
C32D C 1.1055(10) 0.0554(10) -0.0424(7) 0.037(4) Uani 1 1 d .
H32D H 1.1304 -0.0012 -0.0252 0.045 Uiso 1 1 calc R
C33D C 1.1359(11) 0.0914(10) -0.1135(7) 0.045(5) Uani 1 1 d .
H33D H 1.1779 0.0570 -0.1443 0.054 Uiso 1 1 calc R
C34D C 1.1048(12) 0.1756(11) -0.1377(7) 0.043(5) Uani 1 1 d .
C35D C 1.0383(11) 0.2229(11) -0.0933(7) 0.044(5) Uani 1 1 d .
H35D H 1.0139 0.2799 -0.1099 0.053 Uiso 1 1 calc R
C36D C 1.0075(12) 0.1863(10) -0.0244(8) 0.042(5) Uani 1 1 d .
H36D H 0.9630 0.2207 0.0050 0.051 Uiso 1 1 calc R
N41D N 1.2207(10) 0.2973(8) -0.3449(6) 0.043(4) Uani 1 1 d .
C41D C 1.2684(12) 0.2385(12) -0.3107(8) 0.050(5) Uani 1 1 d .
H41D H 1.3329 0.2254 -0.3321 0.060 Uiso 1 1 calc R
C42D C 1.2336(12) 0.1936(11) -0.2462(7) 0.047(5) Uani 1 1 d .
H42D H 1.2707 0.1473 -0.2256 0.056 Uiso 1 1 calc R
C43D C 1.1422(12) 0.2185(11) -0.2121(8) 0.041(5) Uani 1 1 d .
C44D C 1.0926(11) 0.2793(11) -0.2457(7) 0.040(5) Uani 1 1 d .
H44D H 1.0293 0.2966 -0.2239 0.048 Uiso 1 1 calc R
C45D C 1.1313(12) 0.3173(11) -0.3111(8) 0.051(5) Uani 1 1 d .
H45D H 1.0933 0.3601 -0.3341 0.061 Uiso 1 1 calc R
N11E N 0.0718(8) -0.8738(8) 1.5688(6) 0.033(3) Uiso 1 1 d .
C11E C 0.1193(11) -0.9366(10) 1.5997(7) 0.042(5) Uani 1 1 d .
H11E H 0.1746 -0.9636 1.5731 0.051 Uiso 1 1 calc R
C12E C 0.0931(12) -0.9661(10) 1.6698(7) 0.045(5) Uani 1 1 d .
H12E H 0.1318 -1.0100 1.6911 0.054 Uiso 1 1 calc R
C13E C 0.0083(10) -0.9304(9) 1.7090(7) 0.030(4) Uani 1 1 d .
C14E C -0.0387(12) -0.8644(11) 1.6755(9) 0.058(6) Uani 1 1 d .
H14E H -0.0946 -0.8361 1.7003 0.070 Uiso 1 1 calc R
C15E C -0.0062(11) -0.8364(10) 1.6036(7) 0.039(4) Uani 1 1 d .
H15E H -0.0411 -0.7905 1.5806 0.047 Uiso 1 1 calc R
C21E C -0.0234(10) -0.9651(9) 1.7870(7) 0.030(4) Uani 1 1 d .
C22E C -0.0933(11) -0.9168(10) 1.8294(7) 0.041(4) Uani 1 1 d .
H22E H -0.1197 -0.8616 1.8111 0.049 Uiso 1 1 calc R
C23E C -0.1231(11) -0.9502(9) 1.8980(7) 0.033(4) Uani 1 1 d .
H23E H -0.1688 -0.9164 1.9272 0.040 Uiso 1 1 calc R
C24E C -0.0884(10) -1.0316(10) 1.9257(7) 0.031(4) Uani 1 1 d .
C25E C -0.0181(11) -1.0805(11) 1.8831(7) 0.044(5) Uani 1 1 d .
H25E H 0.0074 -1.1358 1.9020 0.053 Uiso 1 1 calc R
C26E C 0.0143(10) -1.0478(9) 1.8132(7) 0.030(4) Uani 1 1 d .
H26E H 0.0609 -1.0809 1.7840 0.036 Uiso 1 1 calc R
C31E C -0.1212(9) -1.0735(9) 2.0019(7) 0.023(4) Uiso 1 1 d .
C32E C -0.0595(12) -1.1266(10) 2.0357(7) 0.050(5) Uani 1 1 d .
H32E H 0.0037 -1.1404 2.0117 0.060 Uiso 1 1 calc R
C33E C -0.0900(10) -1.1584(9) 2.1033(7) 0.029(4) Uiso 1 1 d .
H33E H -0.0473 -1.1943 2.1266 0.035 Uiso 1 1 calc R
C34E C -0.1845(10) -1.1395(10) 2.1404(7) 0.031(4) Uani 1 1 d .
C35E C -0.2419(11) -1.0883(10) 2.1036(8) 0.039(4) Uani 1 1 d .
H35E H -0.3065 -1.0768 2.1258 0.047 Uiso 1 1 calc R
C36E C -0.2100(12) -1.0523(10) 2.0351(8) 0.046(5) Uani 1 1 d .
H36E H -0.2506 -1.0131 2.0120 0.055 Uiso 1 1 calc R
N41E N -0.2789(8) -1.2382(8) 2.3535(5) 0.028(3) Uani 1 1 d .
C41E C -0.3028(10) -1.1571(10) 2.3297(7) 0.036(4) Uani 1 1 d .
H41E H -0.3402 -1.1193 2.3597 0.044 Uiso 1 1 calc R
C42E C -0.2733(11) -1.1278(10) 2.2613(8) 0.040(4) Uani 1 1 d .
H42E H -0.2934 -1.0692 2.2447 0.048 Uiso 1 1 calc R
C43E C -0.2175(10) -1.1756(11) 2.2149(7) 0.032(4) Uani 1 1 d .
C44E C -0.1856(10) -1.2582(10) 2.2426(7) 0.034(4) Uani 1 1 d .
H44E H -0.1400 -1.2930 2.2142 0.041 Uiso 1 1 calc R
C45E C -0.2202(11) -1.2905(11) 2.3121(7) 0.042(5) Uani 1 1 d .
H45E H -0.2024 -1.3491 2.3303 0.050 Uiso 1 1 calc R
N11F N 0.3345(8) -0.5801(9) 1.4346(5) 0.033(4) Uani 1 1 d .
C11F C 0.3003(13) -0.5003(12) 1.4094(9) 0.078(8) Uani 1 1 d .
H11F H 0.2581 -0.4658 1.4400 0.094 Uiso 1 1 calc R
C12F C 0.3252(13) -0.4672(12) 1.3398(8) 0.057(6) Uani 1 1 d .
H12F H 0.2998 -0.4104 1.3238 0.069 Uiso 1 1 calc R
C13F C 0.3850(10) -0.5137(10) 1.2939(7) 0.033(4) Uani 1 1 d .
C14F C 0.4174(11) -0.5949(8) 1.3203(6) 0.033(4) Uani 1 1 d .
H14F H 0.4607 -0.6300 1.2909 0.039 Uiso 1 1 calc R
C15F C 0.3876(11) -0.6272(11) 1.3905(7) 0.047(5) Uani 1 1 d .
H15F H 0.4070 -0.6862 1.4067 0.056 Uiso 1 1 calc R
C21F C 0.4164(9) -0.4787(9) 1.2197(7) 0.030(4) Uani 1 1 d .
C22F C 0.3778(10) -0.3993(9) 1.1907(6) 0.029(4) Uani 1 1 d .
H22F H 0.3260 -0.3685 1.2177 0.035 Uiso 1 1 calc R
C23F C 0.4153(9) -0.3646(9) 1.1215(7) 0.027(4) Uani 1 1 d .
H23F H 0.3913 -0.3079 1.1039 0.032 Uiso 1 1 calc R
C24F C 0.4847(9) -0.4087(10) 1.0784(7) 0.029(4) Uani 1 1 d .
C25F C 0.5193(10) -0.4902(9) 1.1089(6) 0.032(4) Uani 1 1 d .
H25F H 0.5684 -0.5229 1.0813 0.038 Uiso 1 1 calc R
C26F C 0.4872(9) -0.5233(9) 1.1737(6) 0.027(4) Uani 1 1 d .
H26F H 0.5126 -0.5798 1.1905 0.032 Uiso 1 1 calc R
C31F C 0.5207(10) -0.3711(11) 1.0032(6) 0.039(5) Uani 1 1 d .
C32F C 0.6148(10) -0.3940(10) 0.9675(7) 0.037(4) Uani 1 1 d .
H32F H 0.6562 -0.4304 0.9916 0.045 Uiso 1 1 calc R
C33F C 0.6461(12) -0.3642(10) 0.8987(8) 0.044(5) Uani 1 1 d .
H33F H 0.7065 -0.3847 0.8740 0.052 Uiso 1 1 calc R
C34F C 0.5882(11) -0.3030(10) 0.8648(7) 0.039(4) Uani 1 1 d .
C35F C 0.4961(10) -0.2779(10) 0.8984(7) 0.039(4) Uani 1 1 d .
H35F H 0.4561 -0.2386 0.8747 0.047 Uiso 1 1 calc R
C36F C 0.4640(10) -0.3129(9) 0.9688(7) 0.032(4) Uiso 1 1 d .
H36F H 0.4018 -0.2959 0.9928 0.038 Uiso 1 1 calc R
N41F N 0.7059(9) -0.1967(8) 0.6529(6) 0.038(4) Uani 1 1 d .
C41F C 0.6300(11) -0.1550(11) 0.6946(8) 0.042(5) Uani 1 1 d .
H41F H 0.6034 -0.1004 0.6753 0.050 Uiso 1 1 calc R
C42F C 0.5914(11) -0.1876(10) 0.7613(7) 0.035(4) Uani 1 1 d .
H42F H 0.5403 -0.1555 0.7878 0.042 Uiso 1 1 calc R
C43F C 0.6273(10) -0.2681(10) 0.7904(7) 0.032(4) Uani 1 1 d .
C44F C 0.6986(10) -0.3155(10) 0.7461(7) 0.030(4) Uani 1 1 d .
H44F H 0.7189 -0.3745 0.7615 0.036 Uiso 1 1 calc R
C45F C 0.7370(10) -0.2753(10) 0.6814(6) 0.031(4) Uani 1 1 d .
H45F H 0.7898 -0.3052 0.6546 0.038 Uiso 1 1 calc R
N11G N 0.5935(9) -0.3548(8) 0.5766(6) 0.033(3) Uani 1 1 d .
C11G C 0.5177(10) -0.3073(11) 0.6161(7) 0.039(4) Uani 1 1 d .
H11G H 0.4897 -0.2539 0.5961 0.046 Uiso 1 1 calc R
C12G C 0.4850(11) -0.3412(10) 0.6854(7) 0.036(4) Uani 1 1 d .
H12G H 0.4358 -0.3090 0.7134 0.044 Uiso 1 1 calc R
C13G C 0.5232(11) -0.4221(11) 0.7150(7) 0.039(4) Uani 1 1 d .
C14G C 0.5985(11) -0.4628(11) 0.6716(7) 0.039(4) Uani 1 1 d .
H14G H 0.6286 -0.5159 0.6902 0.047 Uiso 1 1 calc R
C15G C 0.6316(11) -0.4298(11) 0.6030(7) 0.043(5) Uani 1 1 d .
H15G H 0.6816 -0.4611 0.5749 0.051 Uiso 1 1 calc R
C21G C 0.4908(12) -0.4592(11) 0.7890(7) 0.041(5) Uani 1 1 d .
C22G C 0.5479(11) -0.5120(11) 0.8235(7) 0.046(5) Uani 1 1 d .
H22G H 0.6124 -0.5238 0.8015 0.055 Uiso 1 1 calc R
C23G C 0.5132(12) -0.5488(13) 0.8903(8) 0.055(5) Uani 1 1 d .
H23G H 0.5540 -0.5908 0.9113 0.066 Uiso 1 1 calc R
C24G C 0.4256(11) -0.5304(11) 0.9293(7) 0.038(4) Uani 1 1 d .
C25G C 0.3678(12) -0.4743(11) 0.8948(8) 0.050(5) Uani 1 1 d .
H25G H 0.3047 -0.4607 0.9192 0.060 Uiso 1 1 calc R
C26G C 0.3978(12) -0.4339(9) 0.8218(8) 0.042(5) Uani 1 1 d .
H26G H 0.3573 -0.3940 0.7990 0.051 Uiso 1 1 calc R
C31G C 0.3852(11) -0.5658(10) 0.9992(8) 0.037(4) Uani 1 1 d .
C32G C 0.3195(11) -0.5229(10) 1.0439(8) 0.043(5) Uani 1 1 d .
H32G H 0.2966 -0.4649 1.0282 0.051 Uiso 1 1 calc R
C33G C 0.2843(10) -0.5596(10) 1.1114(7) 0.031(4) Uani 1 1 d .
H33G H 0.2343 -0.5280 1.1394 0.038 Uiso 1 1 calc R
C34G C 0.3184(11) -0.6392(11) 1.1394(8) 0.042(4) Uiso 1 1 d .
C35G C 0.3837(10) -0.6842(10) 1.0951(7) 0.031(4) Uani 1 1 d .
H35G H 0.4078 -0.7412 1.1121 0.037 Uiso 1 1 calc R
C36G C 0.4168(11) -0.6504(11) 1.0260(7) 0.049(5) Uani 1 1 d .
H36G H 0.4612 -0.6849 0.9966 0.058 Uiso 1 1 calc R
N41G N 0.1981(8) -0.7613(8) 1.3483(6) 0.031(3) Uani 1 1 d .
C41G C 0.2849(11) -0.7845(10) 1.3147(7) 0.043(5) Uani 1 1 d .
H41G H 0.3197 -0.8311 1.3370 0.051 Uiso 1 1 calc R
C42G C 0.3291(11) -0.7444(11) 1.2475(8) 0.050(5) Uani 1 1 d .
H42G H 0.3928 -0.7622 1.2272 0.060 Uiso 1 1 calc R
C43G C 0.2803(12) -0.6798(11) 1.2115(8) 0.038(4) Uani 1 1 d .
C44G C 0.1919(12) -0.6547(11) 1.2478(8) 0.047(5) Uani 1 1 d .
H44G H 0.1543 -0.6107 1.2256 0.057 Uiso 1 1 calc R
C45G C 0.1545(12) -0.6910(11) 1.3162(8) 0.047(5) Uani 1 1 d .
H45G H 0.0967 -0.6653 1.3408 0.057 Uiso 1 1 calc R
N1A N 0.5888(8) -0.0871(7) 0.5164(6) 0.055(5) Uani 1 1 d D
O3A O 0.6411(7) -0.1538(6) 0.5027(5) 0.043(3) Uani 1 1 d D
O2A O 0.6157(8) -0.0329(7) 0.5441(5) 0.059(4) Uani 1 1 d D
O1A O 0.5095(8) -0.0766(8) 0.5039(6) 0.079(4) Uani 1 1 d D
N1B N 0.5627(9) -0.4630(8) 0.4332(5) 0.053(4) Uani 1 1 d D
O3B O 0.6112(7) -0.4010(6) 0.4015(5) 0.049(3) Uani 1 1 d D
O2B O 0.5446(10) -0.4759(8) 0.4968(5) 0.086(5) Uani 1 1 d D
O1B O 0.5320(8) -0.5112(8) 0.4042(6) 0.070(4) Uani 1 1 d D
N1C N 0.8282(8) -0.3470(7) 0.4924(6) 0.037(4) Uani 1 1 d D
O3C O 0.7794(7) -0.2790(6) 0.5074(5) 0.042(3) Uani 1 1 d D
O2C O 0.7991(7) -0.3947(6) 0.4617(5) 0.045(3) Uani 1 1 d D
O1C O 0.9048(7) -0.3647(8) 0.5078(6) 0.072(4) Uani 1 1 d D
N1D N 0.2298(8) -0.9911(8) 1.4279(6) 0.059(5) Uani 1 1 d D
O3D O 0.2578(8) -0.9322(7) 1.4504(5) 0.061(4) Uani 1 1 d D
O2D O 0.2768(11) -1.0599(8) 1.4190(7) 0.108(6) Uani 1 1 d D
O1D O 0.1475(8) -0.9771(8) 1.4208(6) 0.077(4) Uani 1 1 d D
N1E N -0.0752(8) -0.8444(7) 1.4343(6) 0.041(4) Uani 1 1 d D
O3E O -0.0648(8) -0.8960(8) 1.4858(5) 0.073(4) Uani 1 1 d D
O2E O -0.1498(7) -0.8314(7) 1.4161(6) 0.063(4) Uani 1 1 d D
O1E O -0.0066(8) -0.8031(8) 1.3981(6) 0.072(4) Uani 1 1 d D
N1F N 0.1265(8) -0.6668(7) 1.5005(5) 0.039(3) Uani 1 1 d D
O3F O 0.0632(6) -0.6823(6) 1.4745(4) 0.038(3) Uani 1 1 d D
O2F O 0.1214(6) -0.5998(6) 1.5262(5) 0.044(3) Uani 1 1 d D
O1F O 0.1925(6) -0.7239(7) 1.5026(5) 0.040(3) Uani 1 1 d D
N1G N 0.0010(11) -0.4583(11) 1.1390(6) 0.085(6) Uani 1 1 d D
O1G O -0.0716(11) -0.4846(10) 1.1367(14) 0.226(15) Uani 1 1 d D
O2G O 0.0389(19) -0.411(2) 1.0893(11) 0.31(2) Uani 1 1 d D
O3G O 0.0300(19) -0.4910(15) 1.1901(9) 0.260(16) Uani 1 1 d D
N1H N -0.3417(8) -0.7312(7) 1.2553(6) 0.048(4) Uani 1 1 d D
O3H O -0.4168(8) -0.7644(8) 1.2868(6) 0.085(5) Uani 1 1 d D
O2H O -0.2680(7) -0.7785(7) 1.2478(6) 0.076(4) Uani 1 1 d D
O1H O -0.3423(6) -0.6517(6) 1.2324(4) 0.035(3) Uani 1 1 d D
N1I N 0.5559(12) 0.1177(11) 0.7174(6) 0.097(8) Uani 1 1 d D
O3I O 0.6094(8) 0.1295(8) 0.7514(7) 0.089(5) Uani 1 1 d D
O2I O 0.4924(17) 0.0698(18) 0.7455(10) 0.254(17) Uani 1 1 d D
O1I O 0.5693(17) 0.1530(15) 0.6576(7) 0.224(13) Uani 1 1 d D
N1J N 0.6097(9) 0.1326(8) 0.9524(6) 0.058(5) Uani 1 1 d D
O3J O 0.6345(7) 0.1520(7) 0.8890(5) 0.057(3) Uani 1 1 d D
O2J O 0.5498(8) 0.0797(7) 0.9817(5) 0.062(3) Uani 1 1 d D
O1J O 0.6474(12) 0.1643(10) 0.9886(7) 0.120(6) Uani 1 1 d D
N1K N 0.3741(11) -0.0620(10) 0.9254(8) 0.096(7) Uani 1 1 d D
O3K O 0.4138(7) -0.0302(7) 0.9608(5) 0.062(3) Uani 1 1 d D
O2K O 0.4082(11) -0.0503(11) 0.8623(7) 0.121(7) Uani 1 1 d D
O1K O 0.3115(12) -0.1122(11) 0.9520(10) 0.173(11) Uani 1 1 d D
N1L N 2.0257(9) 1.6119(8) -1.3703(6) 0.051(4) Uani 1 1 d D
O3L O 1.9458(8) 1.6424(9) -1.3460(6) 0.088(5) Uani 1 1 d D
O2L O 2.0581(9) 1.5390(7) -1.3485(5) 0.072(4) Uani 1 1 d D
O1L O 2.0741(9) 1.6560(8) -1.4231(6) 0.089(4) Uani 1 1 d D
O1M O 0.5041(7) -0.2263(8) 0.4494(5) 0.061(4) Uani 1 1 d .
C1M C 0.4228(13) -0.2494(13) 0.4405(9) 0.081(7) Uani 1 1 d .
H1M1 H 0.4370 -0.2804 0.4008 0.122 Uiso 1 1 calc R
H1M2 H 0.3810 -0.1965 0.4323 0.122 Uiso 1 1 calc R
H1M3 H 0.3915 -0.2881 0.4818 0.122 Uiso 1 1 calc R
O2M O 0.8096(8) -0.0039(7) 0.5653(5) 0.061(4) Uani 1 1 d .
C2M C 0.769(2) 0.0378(19) 0.6197(12) 0.24(2) Uani 1 1 d .
H2M1 H 0.7022 0.0273 0.6355 0.358 Uiso 1 1 calc R
H2M2 H 0.7763 0.1010 0.6058 0.358 Uiso 1 1 calc R
H2M3 H 0.8007 0.0152 0.6571 0.358 Uiso 1 1 calc R
C3M C 1.0010(14) -0.1380(14) 0.5480(10) 0.091(7) Uani 1 1 d .
H3M1 H 0.9839 -0.0799 0.5241 0.137 Uiso 1 1 calc R
H3M2 H 1.0530 -0.1674 0.5172 0.137 Uiso 1 1 calc R
H3M3 H 1.0207 -0.1315 0.5891 0.137 Uiso 1 1 calc R
O3M O 0.9237(8) -0.1878(8) 0.5672(6) 0.075(4) Uani 1 1 d .
C4M C 0.2863(13) -0.4338(16) 1.5855(14) 0.134(11) Uani 1 1 d .
H4M1 H 0.2961 -0.4398 1.6319 0.201 Uiso 1 1 calc R
H4M2 H 0.2503 -0.3779 1.5750 0.201 Uiso 1 1 calc R
H4M3 H 0.3477 -0.4352 1.5520 0.201 Uiso 1 1 calc R
O4M O 0.2383(7) -0.5002(7) 1.5821(5) 0.050(3) Uani 1 1 d .
O5M O 0.4305(8) -0.6069(7) 1.5640(5) 0.056(3) Uani 1 1 d .
C5M C 0.4594(17) -0.6207(15) 1.6280(10) 0.121(10) Uani 1 1 d .
H5M1 H 0.4310 -0.5728 1.6538 0.181 Uiso 1 1 calc R
H5M2 H 0.5285 -0.6220 1.6182 0.181 Uiso 1 1 calc R
H5M3 H 0.4385 -0.6768 1.6554 0.181 Uiso 1 1 calc R
O6M O 0.3908(7) -0.7615(7) 1.5340(5) 0.044(3) Uani 1 1 d .
C6M C 0.3662(13) -0.8499(13) 1.5354(9) 0.086(7) Uani 1 1 d .
H6M1 H 0.2998 -0.8558 1.5599 0.129 Uiso 1 1 calc R
H6M2 H 0.4066 -0.8927 1.5590 0.129 Uiso 1 1 calc R
H6M3 H 0.3756 -0.8608 1.4882 0.129 Uiso 1 1 calc R
O7M O 0.5705(8) 0.2104(9) 0.5241(7) 0.087(4) Uani 1 1 d .
C7M C 0.6057(14) 0.1679(12) 0.4663(11) 0.087(7) Uani 1 1 d .
H7M1 H 0.6585 0.1988 0.4349 0.130 Uiso 1 1 calc R
H7M2 H 0.5554 0.1684 0.4426 0.130 Uiso 1 1 calc R
H7M3 H 0.6276 0.1070 0.4811 0.130 Uiso 1 1 calc R
O8M O -0.4195(18) -0.8219(15) 1.1310(12) 0.202(10) Uani 1 1 d .
C8M C -0.409(2) -0.8971(13) 1.1635(13) 0.166(17) Uani 1 1 d .
H8M1 H -0.4022 -0.8927 1.2095 0.249 Uiso 1 1 calc R
H8M2 H -0.3514 -0.9280 1.1389 0.249 Uiso 1 1 calc R
H8M3 H -0.4635 -0.9297 1.1679 0.249 Uiso 1 1 calc R
O9M O 0.6035(10) 0.0541(11) 0.3348(8) 0.113(5) Uani 1 1 d .
C9M C 0.4982(13) 0.0439(14) 0.3528(10) 0.091(7) Uani 1 1 d .
H9M1 H 0.4840 -0.0101 0.3859 0.137 Uiso 1 1 calc R
H9M2 H 0.4784 0.0407 0.3110 0.137 Uiso 1 1 calc R
H9M3 H 0.4640 0.0946 0.3732 0.137 Uiso 1 1 calc R
O1W O 0.1776(13) -0.284(2) 1.0098(11) 0.264(15) Uani 1 1 d .
C101 C 0.0951(15) -0.3417(13) 1.3321(13) 0.100(9) Uani 1 1 d D
C102 C 0.1420(13) -0.2836(13) 1.2768(11) 0.101(11) Uani 1 1 d D
C103 C 0.2014(15) -0.2236(14) 1.2800(15) 0.18(2) Uani 1 1 d D
H103 H 0.2350 -0.1901 1.2389 0.214 Uiso 1 1 calc R
C104 C 0.2120(15) -0.2121(14) 1.3407(14) 0.148(15) Uani 1 1 d D
H104 H 0.2487 -0.1689 1.3464 0.178 Uiso 1 1 calc R
C105 C 0.152(2) -0.2842(16) 1.4072(10) 0.18(2) Uani 1 1 d D
H105 H 0.1477 -0.2822 1.4542 0.213 Uiso 1 1 calc R
C106 C 0.1186(14) -0.3334(18) 1.3901(13) 0.135(15) Uani 1 1 d D
H106 H 0.1024 -0.3824 1.4253 0.163 Uiso 1 1 calc R
C107 C 0.0418(18) -0.4118(14) 1.3360(15) 0.168(15) Uani 1 1 d D
H10A H 0.0179 -0.4373 1.3844 0.251 Uiso 1 1 calc R
H10B H 0.0816 -0.4567 1.3113 0.251 Uiso 1 1 calc R
H10C H -0.0115 -0.3907 1.3152 0.251 Uiso 1 1 calc R
C108 C 0.1326(19) -0.294(2) 1.2111(14) 0.200(19) Uani 1 1 d D
H10D H 0.1689 -0.2510 1.1756 0.300 Uiso 1 1 calc R
H10E H 0.0658 -0.2845 1.2100 0.300 Uiso 1 1 calc R
H10F H 0.1566 -0.3536 1.2024 0.300 Uiso 1 1 calc R
C201 C 0.3036(18) -0.1255(15) 0.6900(18) 0.25(3) Uani 1 1 d D
C202 C 0.2504(16) -0.1862(13) 0.7390(15) 0.19(3) Uani 1 1 d D
C203 C 0.1857(18) -0.234(2) 0.7259(11) 0.18(2) Uani 1 1 d D
H203 H 0.1487 -0.2715 0.7629 0.221 Uiso 1 1 calc R
C204 C 0.1742(18) -0.2290(18) 0.6635(15) 0.165(15) Uani 1 1 d D
H204 H 0.1263 -0.2559 0.6526 0.198 Uiso 1 1 calc R
C205 C 0.257(2) -0.1672(19) 0.6039(12) 0.22(3) Uani 1 1 d D
H205 H 0.2694 -0.1673 0.5558 0.261 Uiso 1 1 calc R
C206 C 0.294(2) -0.128(2) 0.6266(17) 0.31(5) Uani 1 1 d D
H206 H 0.3277 -0.0841 0.5930 0.377 Uiso 1 1 calc R
C207 C 0.3676(15) -0.0685(16) 0.6921(18) 0.22(2) Uani 1 1 d D
H20A H 0.3901 -0.0349 0.6461 0.331 Uiso 1 1 calc R
H20B H 0.4213 -0.1020 0.7074 0.331 Uiso 1 1 calc R
H20C H 0.3369 -0.0279 0.7243 0.331 Uiso 1 1 calc R
C208 C 0.252(3) -0.189(3) 0.8091(17) 0.42(6) Uani 1 1 d D
H20D H 0.2124 -0.2347 0.8383 0.629 Uiso 1 1 calc R
H20E H 0.2283 -0.1320 0.8231 0.629 Uiso 1 1 calc R
H20F H 0.3173 -0.2029 0.8138 0.629 Uiso 1 1 calc R

loop_
_atom_site_aniso_label
_atom_site_aniso_U_11
_atom_site_aniso_U_22
_atom_site_aniso_U_33
_atom_site_aniso_U_23
_atom_site_aniso_U_13
_atom_site_aniso_U_12
Cd1 0.0450(8) 0.0519(8) 0.0162(6) 0.0027(5) -0.0024(6) -0.0104(6)
Cd2 0.0499(9) 0.0516(8) 0.0164(6) 0.0033(5) -0.0050(6) -0.0124(7)
Cd3 0.0416(8) 0.0379(7) 0.0201(6) -0.0114(5) -0.0155(5) 0.0142(6)
Cd4 0.0424(8) 0.0430(7) 0.0179(6) 0.0041(5) -0.0008(5) -0.0090(6)
Cd5 0.0456(8) 0.0393(8) 0.0458(7) -0.0114(6) -0.0179(6) 0.0091(6)
Cd6 0.0413(8) 0.0403(7) 0.0162(6) 0.0015(5) -0.0011(5) -0.0108(6)
N11A 0.041(8) 0.010(6) 0.022(6) 0.005(5) -0.007(6) -0.012(6)
C11A 0.048(11) 0.040(10) 0.026(9) -0.005(7) -0.019(8) 0.013(9)
C12A 0.042(10) 0.038(10) 0.034(9) 0.004(7) -0.018(8) 0.011(9)
C14A 0.023(8) 0.028(9) 0.027(8) -0.015(6) -0.001(7) -0.005(7)
C21A 0.023(9) 0.037(10) 0.020(8) 0.006(7) -0.002(7) -0.010(7)
C22A 0.026(9) 0.037(10) 0.056(11) 0.007(8) -0.024(8) -0.007(8)
C23A 0.029(10) 0.027(9) 0.070(12) 0.000(8) -0.020(9) 0.008(8)
C24A 0.018(9) 0.015(8) 0.058(11) 0.005(7) -0.005(8) 0.013(7)
C25A 0.013(9) 0.034(10) 0.061(12) 0.022(8) -0.012(8) -0.007(8)
C26A 0.042(11) 0.018(9) 0.054(11) 0.016(8) 0.015(9) 0.006(8)
C31A 0.033(10) 0.026(9) 0.028(8) 0.003(7) -0.006(7) -0.009(7)
C32A 0.041(10) 0.026(9) 0.044(10) -0.018(8) 0.009(8) -0.009(8)
C33A 0.027(9) 0.046(11) 0.039(10) -0.001(8) -0.015(8) 0.004(8)
C34A 0.021(9) 0.021(9) 0.041(10) 0.010(7) -0.010(8) 0.004(7)
C35A 0.026(9) 0.054(11) 0.040(9) -0.021(8) -0.013(8) 0.014(8)
C36A 0.050(11) 0.039(10) 0.020(8) 0.002(7) -0.023(7) 0.009(8)
N41A 0.046(9) 0.015(7) 0.018(6) 0.004(5) -0.022(6) 0.007(6)
C41A 0.028(9) 0.053(11) 0.011(7) -0.001(7) 0.002(7) 0.021(8)
C42A 0.042(11) 0.037(11) 0.056(11) -0.022(9) -0.010(9) 0.000(9)
C43A 0.025(9) 0.020(9) 0.032(9) -0.007(7) -0.007(7) 0.013(7)
C44A 0.044(10) 0.015(8) 0.028(8) 0.011(6) -0.018(8) 0.002(7)
C45A 0.041(10) 0.031(9) 0.038(9) -0.011(7) -0.029(8) 0.008(8)
N11B 0.057(10) 0.022(8) 0.033(8) -0.003(6) -0.011(7) 0.003(7)
C11B 0.045(12) 0.045(12) 0.074(14) -0.025(11) -0.027(10) -0.001(10)
C12B 0.034(11) 0.031(10) 0.068(12) 0.004(8) -0.016(9) -0.023(9)
C13B 0.027(10) 0.028(10) 0.034(9) -0.011(7) -0.016(8) 0.004(8)
C14B 0.025(9) 0.034(10) 0.046(10) -0.009(8) -0.007(8) -0.010(8)
C15B 0.044(11) 0.027(9) 0.036(9) -0.007(7) -0.018(8) 0.012(9)
C21B 0.065(13) 0.020(9) 0.035(10) -0.010(7) -0.009(9) 0.001(9)
C22B 0.051(11) 0.021(9) 0.056(11) 0.020(8) -0.022(9) -0.002(8)
C23B 0.033(10) 0.038(10) 0.047(10) -0.004(8) -0.006(8) -0.017(8)
C24B 0.018(9) 0.015(8) 0.052(10) -0.009(7) -0.005(8) 0.004(7)
C25B 0.029(10) 0.070(13) 0.029(9) 0.001(8) -0.017(8) 0.003(9)
C26B 0.067(13) 0.030(10) 0.028(9) -0.008(8) -0.010(9) 0.011(9)
C31B 0.045(11) 0.044(11) 0.028(9) 0.009(8) -0.011(8) -0.035(9)
C32B 0.055(11) 0.022(9) 0.036(9) 0.007(7) -0.014(8) -0.017(8)
C33B 0.038(10) 0.045(11) 0.049(10) 0.008(8) -0.006(9) 0.000(9)
C35B 0.033(10) 0.055(11) 0.021(8) -0.004(7) -0.004(7) -0.012(9)
C36B 0.011(8) 0.029(9) 0.058(11) -0.009(8) -0.002(8) 0.004(7)
N41B 0.050(9) 0.035(8) 0.036(8) 0.010(7) -0.032(7) -0.008(7)
C41B 0.042(11) 0.035(10) 0.048(10) -0.006(8) -0.012(9) -0.014(9)
C42B 0.040(10) 0.028(9) 0.040(9) -0.011(7) -0.008(8) -0.004(8)
C43B 0.045(11) 0.046(12) 0.051(11) -0.018(9) -0.015(9) -0.010(9)
C44B 0.029(10) 0.031(10) 0.048(11) -0.001(8) -0.005(8) 0.008(8)
C45B 0.105(17) 0.011(9) 0.057(12) 0.014(8) -0.038(12) -0.002(10)
C11C 0.112(17) 0.112(17) 0.002(7) -0.009(9) 0.004(9) -0.024(14)
C12C 0.100(16) 0.106(16) 0.018(9) 0.007(9) -0.024(10) -0.042(13)
C13C 0.039(10) 0.019(8) 0.024(8) -0.004(6) 0.002(7) -0.004(7)
C14C 0.058(12) 0.073(13) 0.011(7) 0.005(8) 0.007(8) -0.038(11)
C15C 0.056(12) 0.072(13) 0.022(8) 0.004(8) -0.006(8) -0.015(10)
C21C 0.066(13) 0.049(12) 0.036(10) -0.014(9) -0.015(9) -0.027(10)
C22C 0.043(11) 0.045(11) 0.028(9) 0.008(8) -0.007(8) -0.010(9)
C23C 0.058(11) 0.019(8) 0.034(9) -0.004(7) -0.023(8) -0.012(8)
C24C 0.041(10) 0.032(10) 0.037(9) -0.023(8) -0.015(8) 0.010(8)
C25C 0.090(14) 0.053(12) 0.007(7) 0.008(7) 0.001(8) -0.034(10)
C26C 0.076(14) 0.083(15) 0.040(10) -0.008(10) -0.017(10) -0.038(12)
C31C 0.024(9) 0.037(9) 0.016(7) 0.000(6) 0.013(7) -0.003(7)
C33C 0.048(11) 0.073(13) 0.023(8) -0.009(8) -0.019(8) -0.001(10)
C34C 0.026(10) 0.074(13) 0.019(8) -0.020(8) -0.009(7) 0.003(9)
C35C 0.053(11) 0.052(11) 0.005(7) 0.009(6) 0.002(7) -0.027(9)
C36C 0.040(10) 0.039(9) 0.027(8) -0.002(7) -0.026(7) 0.004(8)
N41C 0.030(8) 0.061(9) 0.010(6) -0.010(6) -0.012(6) 0.001(7)
C41C 0.025(9) 0.053(10) 0.023(8) -0.020(7) -0.002(7) 0.003(8)
C43C 0.065(12) 0.024(9) 0.024(8) -0.012(7) -0.013(8) 0.022(9)
C44C 0.012(8) 0.058(11) 0.020(8) 0.005(7) 0.005(7) -0.003(7)
C45C 0.043(11) 0.081(13) 0.018(8) -0.020(8) 0.007(8) -0.001(10)
N11D 0.044(9) 0.041(9) 0.020(7) -0.002(6) -0.003(7) -0.004(7)
C11D 0.032(10) 0.035(10) 0.024(9) 0.004(8) -0.001(8) 0.012(8)
C12D 0.010(8) 0.042(10) 0.031(9) 0.013(8) -0.002(7) 0.009(7)
C14D 0.043(10) 0.028(9) 0.009(7) -0.001(6) -0.001(7) -0.011(8)
C15D 0.028(10) 0.043(11) 0.041(11) -0.012(8) -0.015(8) 0.010(8)
C21D 0.026(10) 0.035(10) 0.030(9) -0.009(7) -0.002(8) 0.012(8)
C22D 0.037(11) 0.048(11) 0.025(9) -0.004(8) 0.002(8) -0.007(9)
C23D 0.048(11) 0.021(9) 0.012(8) -0.003(6) -0.007(8) -0.005(8)
C24D 0.040(11) 0.026(10) 0.038(11) -0.003(8) -0.008(9) -0.011(9)
C25D 0.087(16) 0.036(11) 0.025(10) 0.008(8) -0.015(10) 0.001(10)
C26D 0.063(12) 0.029(10) 0.020(9) -0.013(7) -0.008(9) 0.008(9)
C31D 0.068(14) 0.035(11) 0.036(11) 0.013(8) -0.033(10) -0.025(10)
C32D 0.038(11) 0.051(11) 0.024(9) -0.006(8) 0.003(8) -0.033(9)
C33D 0.061(13) 0.046(11) 0.023(9) -0.013(8) 0.003(9) -0.004(10)
C34D 0.052(12) 0.048(12) 0.017(8) -0.005(8) 0.016(8) -0.013(10)
C35D 0.064(13) 0.049(11) 0.020(9) 0.010(8) -0.009(9) -0.027(10)
C36D 0.056(12) 0.047(12) 0.022(9) -0.002(8) -0.005(9) -0.013(10)
N41D 0.068(11) 0.044(10) 0.013(7) 0.005(7) -0.001(8) -0.021(9)
C41D 0.041(12) 0.082(15) 0.024(10) -0.014(10) -0.004(9) 0.005(11)
C42D 0.059(14) 0.067(14) 0.013(9) -0.004(9) -0.006(9) -0.008(11)
C43D 0.043(12) 0.056(13) 0.027(10) 0.002(9) -0.007(9) -0.030(10)
C44D 0.034(11) 0.072(13) 0.016(9) -0.001(9) -0.014(8) -0.005(10)
C45D 0.059(14) 0.066(13) 0.027(10) -0.021(9) -0.010(10) 0.021(11)
C11E 0.040(11) 0.056(12) 0.020(9) -0.004(8) 0.008(8) 0.000(9)
C12E 0.061(13) 0.042(11) 0.024(9) 0.006(8) -0.007(9) 0.005(10)
C13E 0.040(11) 0.023(9) 0.026(9) -0.005(7) -0.001(8) -0.014(8)
C14E 0.051(13) 0.044(12) 0.065(14) -0.015(10) 0.017(11) -0.004(10)
C15E 0.058(12) 0.039(10) 0.016(8) 0.008(7) -0.013(8) 0.003(9)
C21E 0.049(11) 0.029(10) 0.020(8) 0.000(7) -0.016(8) -0.023(9)
C22E 0.062(13) 0.035(10) 0.035(10) -0.007(8) -0.022(9) -0.015(9)
C23E 0.054(11) 0.018(9) 0.035(10) -0.009(7) -0.024(9) 0.005(8)
C24E 0.027(10) 0.057(12) 0.017(8) -0.006(8) -0.013(7) -0.014(9)
C25E 0.051(12) 0.062(13) 0.014(8) 0.014(8) -0.007(8) -0.012(10)
C26E 0.029(10) 0.038(10) 0.020(8) -0.006(7) 0.001(7) -0.005(8)
C32E 0.074(13) 0.062(12) 0.009(8) -0.004(8) 0.005(8) -0.028(11)
C34E 0.034(10) 0.044(10) 0.014(8) -0.002(7) -0.005(7) -0.010(8)
C35E 0.032(10) 0.053(12) 0.032(10) 0.009(8) -0.014(8) -0.012(9)
C36E 0.054(13) 0.031(10) 0.047(12) 0.005(8) -0.006(10) -0.008(9)
N41E 0.021(8) 0.051(9) 0.010(6) 0.002(6) 0.007(6) -0.021(7)
C41E 0.048(11) 0.043(11) 0.020(8) 0.001(7) -0.016(8) 0.000(9)
C42E 0.056(12) 0.033(10) 0.038(10) -0.005(8) -0.017(9) -0.016(9)
C43E 0.029(10) 0.057(12) 0.014(8) -0.016(8) -0.002(7) -0.009(9)
C44E 0.034(10) 0.043(11) 0.020(9) -0.003(8) 0.002(8) -0.001(9)
C45E 0.044(11) 0.056(12) 0.015(9) 0.005(8) 0.006(8) -0.006(9)
N11F 0.022(8) 0.069(10) 0.010(6) -0.011(7) -0.003(6) -0.001(7)
C11F 0.080(16) 0.077(16) 0.038(12) 0.011(11) 0.021(11) 0.038(13)
C12F 0.077(14) 0.062(13) 0.027(10) -0.012(9) -0.012(10) 0.023(11)
C13F 0.035(10) 0.048(11) 0.016(8) -0.001(7) -0.005(7) -0.007(8)
C14F 0.061(11) 0.010(8) 0.017(8) -0.001(6) 0.008(8) -0.005(8)
C15F 0.044(11) 0.069(13) 0.022(9) 0.006(9) -0.014(9) 0.009(10)
C21F 0.025(9) 0.040(10) 0.024(8) 0.005(7) -0.009(7) 0.000(8)
C22F 0.041(10) 0.042(10) 0.002(7) -0.002(6) 0.000(7) -0.003(8)
C23F 0.016(9) 0.030(9) 0.037(9) -0.003(7) -0.013(7) 0.003(7)
C24F 0.009(8) 0.054(11) 0.026(9) -0.004(8) 0.001(7) -0.020(8)
C25F 0.040(10) 0.041(10) 0.011(8) -0.003(7) -0.002(7) 0.001(8)
C26F 0.028(9) 0.027(9) 0.014(8) 0.008(6) 0.007(7) 0.001(7)
C31F 0.035(10) 0.084(13) 0.002(7) -0.005(7) 0.002(7) -0.039(10)
C32F 0.029(10) 0.068(13) 0.008(8) 0.012(8) -0.002(7) -0.012(9)
C33F 0.048(12) 0.049(12) 0.030(10) -0.010(9) 0.007(9) -0.020(10)
C34F 0.054(12) 0.041(11) 0.016(9) 0.015(7) -0.004(8) -0.018(9)
C35F 0.037(10) 0.054(11) 0.019(8) 0.002(7) -0.003(7) 0.006(9)
N41F 0.047(10) 0.041(9) 0.037(9) -0.010(7) -0.015(7) -0.024(8)
C41F 0.044(12) 0.047(12) 0.042(11) -0.017(9) -0.015(9) -0.009(9)
C42F 0.053(12) 0.042(11) 0.012(8) -0.001(7) -0.004(8) -0.031(9)
C43F 0.037(10) 0.039(10) 0.017(9) 0.023(7) -0.012(8) -0.022(8)
C44F 0.033(10) 0.044(11) 0.013(8) -0.003(7) -0.004(7) -0.012(8)
C45F 0.028(10) 0.057(12) 0.008(8) 0.002(7) -0.004(7) -0.010(9)
N11G 0.051(9) 0.025(8) 0.024(7) -0.001(6) -0.008(7) -0.017(7)
C11G 0.038(11) 0.054(12) 0.031(10) -0.009(9) -0.008(8) -0.028(9)
C12G 0.039(11) 0.041(11) 0.033(10) -0.022(8) 0.005(8) -0.027(9)
C13G 0.038(11) 0.057(12) 0.025(9) -0.021(8) -0.006(8) 0.004(9)
C14G 0.052(12) 0.056(12) 0.013(8) -0.001(8) -0.007(8) -0.025(10)
C15G 0.052(12) 0.057(13) 0.016(9) -0.004(8) 0.002(8) -0.013(10)
C21G 0.049(12) 0.056(12) 0.013(9) -0.010(8) 0.016(9) -0.029(10)
C22G 0.019(10) 0.083(14) 0.029(10) 0.011(9) -0.005(8) -0.010(10)
C23G 0.044(13) 0.097(16) 0.027(10) -0.001(10) -0.013(9) -0.016(11)
C24G 0.029(11) 0.064(12) 0.019(9) 0.010(8) -0.009(8) -0.022(9)
C25G 0.050(13) 0.064(13) 0.034(11) -0.018(10) 0.017(10) -0.041(11)
C26G 0.075(14) 0.019(9) 0.044(11) 0.006(8) -0.037(10) -0.016(9)
C31G 0.032(11) 0.044(12) 0.031(10) 0.000(9) -0.004(9) -0.009(9)
C32G 0.062(13) 0.021(9) 0.044(11) 0.008(8) -0.014(10) -0.015(9)
C33G 0.031(10) 0.042(11) 0.023(9) -0.012(8) -0.001(8) -0.012(8)
C35G 0.036(10) 0.036(10) 0.018(8) -0.012(7) 0.001(8) -0.003(8)
C36G 0.048(12) 0.066(13) 0.015(9) -0.003(8) 0.017(8) 0.003(10)
N41G 0.018(8) 0.050(9) 0.029(8) -0.011(7) -0.012(7) 0.000(7)
C41G 0.049(12) 0.054(12) 0.022(9) 0.017(8) -0.020(9) 0.001(10)
C42G 0.036(11) 0.074(14) 0.030(11) -0.007(10) 0.011(9) -0.010(10)
C43G 0.042(12) 0.055(12) 0.025(10) -0.002(9) -0.013(9) -0.031(10)
C44G 0.051(13) 0.062(13) 0.031(11) 0.024(9) -0.023(10) -0.034(11)
C45G 0.052(13) 0.047(12) 0.033(11) -0.012(9) 0.008(10) 0.002(10)
N1A 0.059(12) 0.030(10) 0.046(10) 0.014(7) 0.022(9) 0.003(10)
O3A 0.044(7) 0.040(7) 0.040(7) 0.002(5) -0.007(6) -0.001(6)
O2A 0.077(9) 0.051(8) 0.057(8) -0.028(7) -0.020(7) 0.001(7)
O1A 0.065(10) 0.099(12) 0.078(10) -0.032(8) -0.020(8) 0.012(9)
N1B 0.059(11) 0.053(11) 0.029(9) 0.008(8) 0.019(8) -0.030(9)
O3B 0.056(8) 0.052(8) 0.040(7) -0.007(6) -0.001(6) -0.031(6)
O2B 0.120(12) 0.101(11) 0.032(7) -0.002(7) 0.012(7) -0.072(9)
O1B 0.072(9) 0.086(10) 0.075(9) -0.043(8) -0.023(7) -0.033(8)
N1C 0.034(10) 0.042(10) 0.039(9) -0.006(7) -0.021(7) 0.008(8)
O3C 0.047(7) 0.035(7) 0.043(7) -0.007(5) -0.006(6) -0.012(6)
O2C 0.059(8) 0.048(8) 0.032(6) -0.004(5) -0.018(6) -0.007(6)
O1C 0.059(9) 0.087(10) 0.081(10) -0.015(8) -0.035(8) -0.010(8)
N1D 0.045(11) 0.068(13) 0.046(10) -0.008(9) 0.011(9) 0.008(10)
O3D 0.092(10) 0.075(9) 0.017(6) -0.014(6) -0.004(6) -0.018(8)
O2D 0.169(16) 0.054(9) 0.081(10) -0.016(8) -0.014(10) 0.043(10)
O1D 0.085(11) 0.075(11) 0.071(10) -0.011(7) -0.007(9) -0.028(9)
N1E 0.046(11) 0.037(9) 0.046(10) -0.015(7) -0.005(8) -0.024(8)
O3E 0.075(9) 0.109(11) 0.032(7) 0.026(7) -0.015(7) -0.043(8)
O2E 0.040(8) 0.075(9) 0.079(9) 0.001(7) -0.028(7) -0.011(7)
O1E 0.076(10) 0.077(10) 0.066(9) 0.007(7) -0.033(8) -0.007(8)
N1F 0.040(10) 0.049(10) 0.023(7) -0.007(7) 0.000(7) 0.001(8)
O3F 0.027(6) 0.061(8) 0.026(6) 0.003(5) -0.010(5) -0.016(6)
O2F 0.040(7) 0.051(8) 0.037(6) -0.019(6) 0.005(5) -0.001(6)
O1F 0.031(7) 0.056(7) 0.031(5) 0.010(5) -0.017(5) -0.004(6)
N1G 0.144(19) 0.113(16) 0.013(8) 0.007(9) -0.034(10) -0.063(14)
O1G 0.085(14) 0.054(12) 0.57(5) -0.012(18) -0.17(2) -0.001(10)
O2G 0.35(4) 0.40(5) 0.13(2) 0.12(2) -0.07(2) -0.05(4)
O3G 0.51(5) 0.20(2) 0.103(16) 0.029(15) -0.12(2) -0.15(3)
N1H 0.045(10) 0.057(11) 0.049(9) -0.037(8) -0.016(8) 0.020(10)
O3H 0.046(9) 0.092(11) 0.099(11) -0.018(8) 0.018(8) -0.007(8)
O2H 0.058(9) 0.065(9) 0.115(11) -0.028(8) -0.042(8) 0.025(7)
O1H 0.051(7) 0.027(6) 0.037(6) 0.005(5) -0.029(5) -0.011(6)
N1I 0.12(2) 0.13(2) 0.041(12) -0.052(12) -0.009(13) 0.023(17)
O3I 0.081(11) 0.076(10) 0.118(13) -0.035(9) -0.041(9) 0.035(8)
O2I 0.24(3) 0.39(5) 0.19(3) -0.15(3) -0.05(2) -0.12(3)
O1I 0.33(3) 0.28(3) 0.068(13) 0.033(15) -0.104(17) 0.00(2)
N1J 0.062(12) 0.025(9) 0.075(13) -0.007(8) 0.015(10) -0.028(8)
O3J 0.040(7) 0.079(9) 0.041(7) 0.026(6) -0.008(6) -0.021(6)
O2J 0.074(9) 0.072(9) 0.043(7) 0.004(6) -0.019(7) -0.029(8)
O1J 0.187(17) 0.106(13) 0.096(12) -0.017(9) -0.049(12) -0.094(12)
N1K 0.088(18) 0.073(16) 0.15(2) -0.072(17) -0.031(18) 0.006(13)
O3K 0.055(9) 0.066(9) 0.071(9) -0.016(7) -0.018(7) -0.012(7)
O2K 0.139(17) 0.154(17) 0.107(14) -0.063(13) -0.054(13) -0.035(13)
O1K 0.112(16) 0.096(15) 0.30(3) 0.034(16) -0.053(17) -0.080(13)
N1L 0.072(12) 0.047(11) 0.033(9) 0.008(7) -0.011(9) -0.033(10)
O3L 0.056(9) 0.146(14) 0.077(9) -0.068(9) -0.024(8) 0.026(9)
O2L 0.111(11) 0.042(8) 0.054(8) 0.015(6) -0.027(8) 0.008(8)
O1L 0.118(13) 0.089(11) 0.074(10) 0.003(8) -0.054(9) -0.027(10)
O1M 0.031(7) 0.108(11) 0.045(7) -0.004(7) -0.015(6) -0.012(7)
C1M 0.082(17) 0.094(17) 0.061(14) -0.019(12) -0.003(13) -0.004(14)
O2M 0.100(10) 0.042(7) 0.036(7) -0.016(6) 0.002(7) -0.011(7)
C2M 0.34(4) 0.24(4) 0.13(2) -0.13(2) 0.14(3) -0.27(4)
C3M 0.092(18) 0.104(19) 0.086(16) -0.028(14) -0.040(14) 0.022(16)
O3M 0.056(9) 0.056(9) 0.102(11) 0.034(7) -0.021(8) -0.026(8)
C4M 0.037(15) 0.13(2) 0.23(3) -0.06(2) 0.001(17) 0.010(15)
O4M 0.058(9) 0.048(8) 0.046(7) -0.021(6) 0.001(6) -0.027(7)
O5M 0.055(8) 0.068(9) 0.053(8) -0.001(6) -0.030(6) -0.017(7)
C5M 0.17(2) 0.15(2) 0.076(16) 0.002(15) -0.054(17) -0.10(2)
O6M 0.039(7) 0.052(8) 0.032(6) 0.001(5) 0.002(5) -0.010(6)
C6M 0.081(16) 0.096(18) 0.077(15) 0.021(12) -0.031(12) -0.023(14)
O7M 0.059(9) 0.096(11) 0.120(12) -0.004(9) -0.050(8) -0.022(8)
C7M 0.069(14) 0.055(13) 0.14(2) -0.071(14) -0.002(14) 0.003(11)
O8M 0.28(3) 0.16(2) 0.20(2) -0.059(17) -0.06(2) -0.07(2)
C8M 0.25(4) 0.020(13) 0.17(3) 0.005(15) 0.04(3) 0.000(19)
O9M 0.077(11) 0.149(15) 0.125(13) -0.064(11) -0.021(10) 0.004(11)
C9M 0.063(16) 0.12(2) 0.095(17) -0.020(14) -0.037(13) 0.004(14)
O1W 0.092(15) 0.47(4) 0.18(2) -0.05(2) 0.028(16) 0.02(2)
C101 0.10(2) 0.070(19) 0.15(3) -0.033(19) -0.08(2) 0.040(17)
C102 0.064(18) 0.08(2) 0.12(2) 0.023(17) -0.003(17) 0.055(16)
C103 0.07(2) 0.12(2) 0.41(6) -0.20(3) -0.08(3) 0.018(18)
C104 0.12(2) 0.10(2) 0.31(5) -0.11(3) -0.14(3) 0.027(18)
C105 0.33(5) 0.14(3) 0.044(14) -0.035(18) -0.06(2) 0.14(3)
C106 0.054(17) 0.17(3) 0.20(4) -0.14(3) 0.00(2) 0.033(19)
C107 0.13(3) 0.07(2) 0.30(4) -0.05(2) 0.00(3) -0.064(19)
C108 0.14(3) 0.29(5) 0.25(4) -0.20(4) -0.15(3) 0.13(3)
C201 0.13(4) 0.07(3) 0.61(11) -0.09(5) -0.21(6) 0.08(3)
C202 0.08(3) 0.032(17) 0.39(7) -0.04(3) 0.05(4) 0.035(17)
C203 0.13(3) 0.32(5) 0.056(17) 0.06(3) -0.022(19) 0.02(3)
C204 0.14(3) 0.19(3) 0.23(4) -0.14(3) -0.13(3) 0.03(3)
C205 0.23(5) 0.19(4) 0.12(3) 0.02(3) 0.07(3) 0.10(3)
C206 0.29(6) 0.37(7) 0.44(8) -0.35(7) -0.33(6) 0.31(6)
C207 0.07(2) 0.12(3) 0.55(8) -0.16(4) -0.16(3) 0.05(2)
C208 0.31(7) 0.69(14) 0.32(7) -0.38(8) -0.19(6) 0.41(9)

loop_
_atom_type_symbol
_atom_type_description
_atom_type_scat_dispersion_real
_atom_type_scat_dispersion_imag
_atom_type_scat_source
C C 0.0033 0.0016 'International Tables Vol C Tables 4.2.6.8 and 6.1.1.4'
H H 0.0000 0.0000 'International Tables Vol C Tables 4.2.6.8 and 6.1.1.4'
N N 0.0061 0.0033 'International Tables Vol C Tables 4.2.6.8 and 6.1.1.4'
O O 0.0106 0.0060 'International Tables Vol C Tables 4.2.6.8 and 6.1.1.4'
Cd Cd -0.8075 1.2024 'International Tables Vol C Tables 4.2.6.8 and 6.1.1.4'

loop_
_geom_angle_atom_site_label_1
_geom_angle_atom_site_label_2
_geom_angle_atom_site_label_3
_geom_angle
_geom_angle_site_symmetry_1
_geom_angle_site_symmetry_3
N41E Cd1 N11G 168.9(4) 1_663 .
N41E Cd1 O3B 82.8(4) 1_663 .
N11G Cd1 O3B 107.6(4) . .
N41E Cd1 O1M 90.1(4) 1_663 .
N11G Cd1 O1M 94.6(4) . .
O3B Cd1 O1M 85.4(4) . .
N41E Cd1 O3C 91.3(4) 1_663 .
N11G Cd1 O3C 78.2(4) . .
O3B Cd1 O3C 138.7(4) . .
O1M Cd1 O3C 135.6(4) . .
N41E Cd1 O2C 86.6(4) 1_663 .
N11G Cd1 O2C 89.7(4) . .
O3B Cd1 O2C 87.7(4) . .
O1M Cd1 O2C 172.7(4) . .
O3C Cd1 O2C 51.0(3) . .
N41E Cd1 O3A 88.1(4) 1_663 .
N11G Cd1 O3A 83.8(3) . .
O3B Cd1 O3A 156.3(3) . .
O1M Cd1 O3A 72.7(4) . .
O3C Cd1 O3A 63.1(3) . .
O2C Cd1 O3A 113.7(3) . .
N41G Cd2 N11E 159.0(4) . .
N41G Cd2 O1E 82.2(4) . .
N11E Cd2 O1E 113.4(4) . .
N41G Cd2 O1D 96.5(4) . .
N11E Cd2 O1D 97.4(4) . .
O1E Cd2 O1D 90.3(5) . .
N41G Cd2 O3D 87.5(4) . .
N11E Cd2 O3D 88.8(4) . .
O1E Cd2 O3D 139.2(4) . .
O1D Cd2 O3D 51.7(4) . .
N41G Cd2 O3F 83.7(4) . .
N11E Cd2 O3F 85.5(4) . .
O1E Cd2 O3F 79.4(4) . .
O1D Cd2 O3F 169.6(4) . .
O3D Cd2 O3F 138.6(4) . .
N41G Cd2 O1F 84.4(4) . .
N11E Cd2 O1F 74.9(4) . .
O1E Cd2 O1F 128.1(4) . .
O1D Cd2 O1F 141.1(4) . .
O3D Cd2 O1F 89.6(4) . .
O3F Cd2 O1F 49.4(3) . .
N41A Cd3 N11A 159.7(4) 1_645 .
N41A Cd3 N11C 90.8(4) 1_645 .
N11A Cd3 N11C 90.8(4) . .
N41A Cd3 N41C 88.2(4) 1_645 1_556
N11A Cd3 N41C 93.4(4) . 1_556
N11C Cd3 N41C 170.5(5) . 1_556
N41A Cd3 O1H 116.9(3) 1_645 .
N11A Cd3 O1H 83.4(3) . .
N11C Cd3 O1H 85.9(4) . .
N41C Cd3 O1H 86.2(4) 1_556 .
N41A Cd3 O1G 83.5(4) 1_645 .
N11A Cd3 O1G 76.5(4) . .
N11C Cd3 O1G 85.2(7) . .
N41C Cd3 O1G 104.0(7) 1_556 .
O1H Cd3 O1G 157.8(4) . .
N11D Cd4 N41F 174.7(5) . .
N11D Cd4 O3M 92.9(4) . .
N41F Cd4 O3M 90.0(4) . .
N11D Cd4 O2M 86.1(4) . .
N41F Cd4 O2M 98.5(4) . .
O3M Cd4 O2M 85.1(5) . .
N11D Cd4 O3C 85.9(4) . .
N41F Cd4 O3C 89.8(4) . .
O3M Cd4 O3C 87.7(4) . .
O2M Cd4 O3C 168.9(4) . .
N11D Cd4 O3A 84.4(4) . .
N41F Cd4 O3A 91.0(4) . .
O3M Cd4 O3A 153.5(4) . .
O2M Cd4 O3A 120.9(4) . .
O3C Cd4 O3A 65.8(3) . .
N41B Cd5 N11B 168.9(5) 1_645 .
N41B Cd5 O3K 92.7(4) 1_645 .
N11B Cd5 O3K 89.3(4) . .
N41B Cd5 O3J 84.5(4) 1_645 .
N11B Cd5 O3J 85.2(4) . .
O3K Cd5 O3J 122.8(4) . .
N41B Cd5 O3I 90.5(4) 1_645 .
N11B Cd5 O3I 90.7(4) . .
O3K Cd5 O3I 163.2(5) . .
O3J Cd5 O3I 73.9(4) . .
N41B Cd5 O2K 93.0(5) 1_645 .
N11B Cd5 O2K 96.6(5) . .
O3K Cd5 O2K 50.0(4) . .
O3J Cd5 O2K 172.3(4) . .
O3I Cd5 O2K 113.4(5) . .
N41B Cd5 O2J 84.8(4) 1_645 .
N11B Cd5 O2J 85.5(4) . .
O3K Cd5 O2J 71.8(4) . .
O3J Cd5 O2J 51.0(3) . .
O3I Cd5 O2J 124.9(4) . .
O2K Cd5 O2J 121.6(4) . .
N41B Cd5 O2I 104.2(7) 1_645 .
N11B Cd5 O2I 84.7(7) . .
O3K Cd5 O2I 115.2(5) . .
O3J Cd5 O2I 120.9(5) . .
O3I Cd5 O2I 48.1(4) . .
O2K Cd5 O2I 66.8(6) . .
O2J Cd5 O2I 167.8(7) . .
N11F Cd6 N41D 168.7(5) . 1_447
N11F Cd6 O5M 91.1(4) . .
N41D Cd6 O5M 99.8(4) 1_447 .
N11F Cd6 O4M 95.0(4) . .
N41D Cd6 O4M 89.1(4) 1_447 .
O5M Cd6 O4M 83.4(4) . .
N11F Cd6 O6M 92.6(4) . .
N41D Cd6 O6M 88.0(4) 1_447 .
O5M Cd6 O6M 72.9(4) . .
O4M Cd6 O6M 155.2(4) . .
N11F Cd6 O1F 81.7(4) . .
N41D Cd6 O1F 87.4(4) 1_447 .
O5M Cd6 O1F 151.4(4) . .
O4M Cd6 O1F 124.7(4) . .
O6M Cd6 O1F 79.8(4) . .
N11F Cd6 O2F 83.2(4) . .
N41D Cd6 O2F 87.8(4) 1_447 .
O5M Cd6 O2F 156.9(4) . .
O4M Cd6 O2F 74.9(4) . .
O6M Cd6 O2F 129.6(4) . .
O1F Cd6 O2F 49.8(3) . .
C15A N11A C11A 115.4(13) . .
C15A N11A Cd3 121.6(10) . .
C11A N11A Cd3 123.0(9) . .
N11A C11A C12A 123.0(14) . .
C11A C12A C13A 119.4(14) . .
C14A C13A C12A 119.1(15) . .
C14A C13A C21A 119.8(14) . .
C12A C13A C21A 121.2(14) . .
C13A C14A C15A 118.0(14) . .
N11A C15A C14A 125.0(15) . .
C22A C21A C26A 119.5(14) . .
C22A C21A C13A 119.7(13) . .
C26A C21A C13A 120.7(13) . .
C23A C22A C21A 120.6(14) . .
C24A C23A C22A 121.0(15) . .
C23A C24A C25A 117.1(12) . .
C23A C24A C31A 123.5(14) . .
C25A C24A C31A 119.4(14) . .
C26A C25A C24A 123.2(14) . .
C25A C26A C21A 118.3(15) . .
C32A C31A C36A 116.0(13) . .
C32A C31A C24A 125.0(13) . .
C36A C31A C24A 118.8(12) . .
C33A C32A C31A 122.3(14) . .
C32A C33A C34A 122.1(14) . .
C35A C34A C33A 116.4(13) . .
C35A C34A C43A 121.5(13) . .
C33A C34A C43A 121.5(13) . .
C34A C35A C36A 121.9(13) . .
C35A C36A C31A 121.2(13) . .
C45A N41A C41A 116.0(12) . .
C45A N41A Cd3 121.2(10) . 1_465
C41A N41A Cd3 122.8(8) . 1_465
N41A C41A C42A 124.0(14) . .
C43A C42A C41A 118.8(15) . .
C44A C43A C42A 117.1(13) . .
C44A C43A C34A 120.7(13) . .
C42A C43A C34A 122.1(14) . .
C43A C44A C45A 120.4(12) . .
N41A C45A C44A 123.8(14) . .
C15B N11B C11B 117.6(14) . .
C15B N11B Cd5 123.5(10) . .
C11B N11B Cd5 118.8(12) . .
N11B C11B C12B 124.6(17) . .
C11B C12B C13B 116.1(15) . .
C14B C13B C12B 119.0(14) . .
C14B C13B C21B 120.3(14) . .
C12B C13B C21B 120.5(13) . .
C13B C14B C15B 119.1(14) . .
N11B C15B C14B 123.2(14) . .
C26B C21B C22B 122.6(15) . .
C26B C21B C13B 117.7(14) . .
C22B C21B C13B 119.7(14) . .
C21B C22B C23B 119.0(14) . .
C22B C23B C24B 120.1(14) . .
C25B C24B C23B 117.3(13) . .
C25B C24B C31B 122.6(14) . .
C23B C24B C31B 120.1(13) . .
C26B C25B C24B 121.9(14) . .
C21B C26B C25B 119.0(14) . .
C36B C31B C24B 121.8(14) . .
C36B C31B C32B 116.6(15) . .
C24B C31B C32B 121.6(14) . .
C33B C32B C31B 117.1(15) . .
C32B C33B C34B 124.9(15) . .
C35B C34B C33B 116.9(15) . .
C35B C34B C43B 122.4(15) . .
C33B C34B C43B 120.5(14) . .
C34B C35B C36B 121.4(15) . .
C31B C36B C35B 122.8(15) . .
C41B N41B C45B 113.0(14) . .
C41B N41B Cd5 123.7(12) . 1_465
C45B N41B Cd5 123.1(10) . 1_465
N41B C41B C42B 128.5(15) . .
C43B C42B C41B 116.0(14) . .
C42B C43B C44B 116.9(15) . .
C42B C43B C34B 119.5(15) . .
C44B C43B C34B 123.6(14) . .
C45B C44B C43B 121.7(15) . .
C44B C45B N41B 123.6(14) . .
C15C N11C C11C 114.3(14) . .
C15C N11C Cd3 122.0(11) . .
C11C N11C Cd3 123.7(10) . .
N11C C11C C12C 121.3(16) . .
C13C C12C C11C 124.6(18) . .
C12C C13C C14C 112.2(15) . .
C12C C13C C21C 127.8(16) . .
C14C C13C C21C 120.0(13) . .
C13C C14C C15C 120.2(14) . .
N11C C15C C14C 127.2(17) . .
C26C C21C C22C 119.9(15) . .
C26C C21C C13C 121.0(15) . .
C22C C21C C13C 119.1(14) . .
C23C C22C C21C 121.5(14) . .
C22C C23C C24C 121.0(14) . .
C23C C24C C25C 119.3(13) . .
C23C C24C C31C 122.8(14) . .
C25C C24C C31C 117.1(14) . .
C24C C25C C26C 119.3(14) . .
C21C C26C C25C 118.6(17) . .
C32C C31C C36C 118.3(13) . .
C32C C31C C24C 124.4(13) . .
C36C C31C C24C 117.2(13) . .
C33C C32C C31C 121.3(15) . .
C34C C33C C32C 121.7(15) . .
C35C C34C C33C 117.9(13) . .
C35C C34C C43C 120.1(14) . .
C33C C34C C43C 122.0(15) . .
C34C C35C C36C 122.4(13) . .
C31C C36C C35C 118.2(13) . .
C45C N41C C41C 120.2(12) . .
C45C N41C Cd3 116.9(9) . 1_554
C41C N41C Cd3 122.9(9) . 1_554
N41C C41C C42C 118.5(13) . .
C43C C42C C41C 123.4(14) . .
C42C C43C C44C 114.3(13) . .
C42C C43C C34C 121.4(14) . .
C44C C43C C34C 124.2(15) . .
C45C C44C C43C 123.3(15) . .
N41C C45C C44C 120.2(14) . .
C15D N11D C11D 116.8(13) . .
C15D N11D Cd4 123.0(11) . .
C11D N11D Cd4 119.7(10) . .
N11D C11D C12D 124.3(13) . .
C13D C12D C11D 118.1(14) . .
C12D C13D C14D 117.4(14) . .
C12D C13D C21D 120.5(14) . .
C14D C13D C21D 122.0(13) . .
C15D C14D C13D 120.0(14) . .
N11D C15D C14D 123.4(15) . .
C22D C21D C26D 117.4(14) . .
C22D C21D C13D 123.0(14) . .
C26D C21D C13D 119.6(13) . .
C21D C22D C23D 123.3(15) . .
C24D C23D C22D 118.4(14) . .
C23D C24D C25D 121.2(14) . .
C23D C24D C31D 122.6(14) . .
C25D C24D C31D 116.0(15) . .
C26D C25D C24D 116.8(16) . .
C25D C26D C21D 122.7(15) . .
C36D C31D C32D 116.7(15) . .
C36D C31D C24D 124.5(16) . .
C32D C31D C24D 118.7(15) . .
C33D C32D C31D 119.5(16) . .
C34D C33D C32D 120.4(14) . .
C33D C34D C35D 119.2(15) . .
C33D C34D C43D 121.6(14) . .
C35D C34D C43D 119.1(16) . .
C34D C35D C36D 119.7(16) . .
C31D C36D C35D 124.3(16) . .
C41D N41D C45D 115.3(14) . .
C41D N41D Cd6 120.9(12) . 1_663
C45D N41D Cd6 123.8(12) . 1_663
N41D C41D C42D 125.4(16) . .
C41D C42D C43D 117.4(17) . .
C44D C43D C42D 118.0(15) . .
C44D C43D C34D 123.5(16) . .
C42D C43D C34D 118.6(16) . .
C43D C44D C45D 120.6(16) . .
N41D C45D C44D 123.1(16) . .
C11E N11E C15E 120.3(13) . .
C11E N11E Cd2 120.2(10) . .
C15E N11E Cd2 119.4(10) . .
N11E C11E C12E 122.9(14) . .
C11E C12E C13E 119.1(15) . .
C14E C13E C12E 116.4(15) . .
C14E C13E C21E 124.0(15) . .
C12E C13E C21E 119.6(15) . .
C13E C14E C15E 121.1(15) . .
N11E C15E C14E 120.1(15) . .
C22E C21E C26E 120.9(14) . .
C22E C21E C13E 119.9(14) . .
C26E C21E C13E 119.0(14) . .
C23E C22E C21E 119.2(15) . .
C22E C23E C24E 121.7(14) . .
C23E C24E C25E 119.3(14) . .
C23E C24E C31E 124.0(14) . .
C25E C24E C31E 116.7(14) . .
C26E C25E C24E 120.2(15) . .
C25E C26E C21E 118.6(14) . .
C36E C31E C32E 121.2(15) . .
C36E C31E C24E 117.4(14) . .
C32E C31E C24E 121.2(13) . .
C33E C32E C31E 119.3(15) . .
C32E C33E C34E 121.5(15) . .
C35E C34E C33E 116.1(13) . .
C35E C34E C43E 122.9(14) . .
C33E C34E C43E 121.0(14) . .
C34E C35E C36E 122.6(16) . .
C31E C36E C35E 119.1(16) . .
C41E N41E C45E 121.0(13) . .
C41E N41E Cd1 121.3(10) . 1_447
C45E N41E Cd1 117.0(10) . 1_447
N41E C41E C42E 118.8(15) . .
C43E C42E C41E 125.0(16) . .
C42E C43E C44E 114.9(14) . .
C42E C43E C34E 123.0(16) . .
C44E C43E C34E 121.9(14) . .
C43E C44E C45E 120.0(14) . .
N41E C45E C44E 119.8(15) . .
C15F N11F C11F 117.3(14) . .
C15F N11F Cd6 121.3(11) . .
C11F N11F Cd6 121.1(11) . .
N11F C11F C12F 121.4(16) . .
C13F C12F C11F 121.8(17) . .
C12F C13F C14F 115.8(14) . .
C12F C13F C21F 123.1(15) . .
C14F C13F C21F 121.1(13) . .
C13F C14F C15F 120.6(14) . .
N11F C15F C14F 122.9(16) . .
C22F C21F C26F 115.5(13) . .
C22F C21F C13F 121.8(13) . .
C26F C21F C13F 122.7(13) . .
C21F C22F C23F 120.0(13) . .
C24F C23F C22F 123.0(14) . .
C23F C24F C25F 115.2(13) . .
C23F C24F C31F 121.7(15) . .
C25F C24F C31F 123.1(14) . .
C26F C25F C24F 123.1(14) . .
C25F C26F C21F 123.0(14) . .
C36F C31F C32F 119.0(14) . .
C36F C31F C24F 120.7(15) . .
C32F C31F C24F 120.3(15) . .
C33F C32F C31F 120.5(15) . .
C32F C33F C34F 119.5(15) . .
C35F C34F C33F 121.2(14) . .
C35F C34F C43F 120.9(15) . .
C33F C34F C43F 117.8(15) . .
C34F C35F C36F 117.9(15) . .
C31F C36F C35F 121.5(17) . .
C45F N41F C41F 115.5(14) . .
C45F N41F Cd4 119.7(10) . .
C41F N41F Cd4 124.8(11) . .
C42F C41F N41F 123.8(16) . .
C41F C42F C43F 119.4(15) . .
C42F C43F C44F 117.0(13) . .
C42F C43F C34F 119.9(15) . .
C44F C43F C34F 123.0(14) . .
C45F C44F C43F 119.0(15) . .
N41F C45F C44F 124.6(15) . .
C15G N11G C11G 122.0(13) . .
C15G N11G Cd1 118.6(10) . .
C11G N11G Cd1 119.3(10) . .
C12G C11G N11G 117.9(15) . .
C11G C12G C13G 121.5(15) . .
C14G C13G C12G 115.7(15) . .
C14G C13G C21G 121.4(16) . .
C12G C13G C21G 122.7(14) . .
C15G C14G C13G 123.2(17) . .
N11G C15G C14G 119.6(15) . .
C22G C21G C26G 121.3(14) . .
C22G C21G C13G 122.2(15) . .
C26G C21G C13G 116.4(17) . .
C21G C22G C23G 120.0(15) . .
C24G C23G C22G 125.5(18) . .
C23G C24G C25G 114.4(15) . .
C23G C24G C31G 128.4(17) . .
C25G C24G C31G 117.0(15) . .
C24G C25G C26G 123.8(16) . .
C21G C26G C25G 114.6(15) . .
C32G C31G C36G 115.6(15) . .
C32G C31G C24G 125.2(17) . .
C36G C31G C24G 119.2(15) . .
C31G C32G C33G 122.8(16) . .
C34G C33G C32G 122.3(15) . .
C35G C34G C33G 115.8(16) . .
C35G C34G C43G 121.1(16) . .
C33G C34G C43G 122.8(15) . .
C34G C35G C36G 122.7(16) . .
C35G C36G C31G 120.5(14) . .
C41G N41G C45G 115.3(14) . .
C41G N41G Cd2 125.5(11) . .
C45G N41G Cd2 119.1(10) . .
N41G C41G C42G 124.2(15) . .
C43G C42G C41G 120.3(15) . .
C44G C43G C42G 114.6(15) . .
C44G C43G C34G 121.6(17) . .
C42G C43G C34G 123.9(16) . .
C43G C44G C45G 122.9(17) . .
N41G C45G C44G 121.9(15) . .
O1A N1A O3A 119.4(14) . .
O1A N1A O2A 121.0(13) . .
O3A N1A O2A 119.6(14) . .
N1A O3A Cd4 103.5(9) . .
N1A O3A Cd1 143.6(10) . .
Cd4 O3A Cd1 112.4(4) . .
O1B N1B O2B 118.9(12) . .
O1B N1B O3B 122.9(12) . .
O2B N1B O3B 118.3(12) . .
N1B O3B Cd1 119.7(8) . .
O2C N1C O1C 121.4(12) . .
O2C N1C O3C 118.9(11) . .
O1C N1C O3C 119.7(12) . .
N1C O3C Cd4 144.7(9) . .
N1C O3C Cd1 95.6(8) . .
Cd4 O3C Cd1 118.7(4) . .
N1C O2C Cd1 94.4(8) . .
O2D N1D O1D 122.7(16) . .
O2D N1D O3D 122.2(15) . .
O1D N1D O3D 114.9(13) . .
N1D O3D Cd2 96.3(9) . .
N1D O1D Cd2 96.9(9) . .
O3E N1E O2E 123.2(13) . .
O3E N1E O1E 118.9(13) . .
O2E N1E O1E 117.9(13) . .
N1E O1E Cd2 109.6(9) . .
O2F N1F O1F 121.2(12) . .
O2F N1F O3F 121.8(12) . .
O1F N1F O3F 116.9(11) . .
N1F O3F Cd2 100.1(8) . .
N1F O2F Cd6 92.3(8) . .
N1F O1F Cd6 95.8(8) . .
N1F O1F Cd2 93.5(8) . .
Cd6 O1F Cd2 170.3(4) . .
O2G N1G O1G 116.0(18) . .
O2G N1G O3G 129(2) . .
O1G N1G O3G 114.8(17) . .
N1G O1G Cd3 143.9(17) . .
O2H N1H O1H 121.3(13) . .
O2H N1H O3H 118.8(13) . .
O1H N1H O3H 119.9(12) . .
N1H O1H Cd3 115.5(9) . .
O1I N1I O2I 124(2) . .
O1I N1I O3I 118.9(19) . .
O2I N1I O3I 117.6(17) . .
N1I O3I Cd5 99.3(11) . .
N1I O2I Cd5 94.2(13) . .
O1J N1J O2J 117.4(13) . .
O1J N1J O3J 119.8(14) . .
O2J N1J O3J 122.8(13) . .
N1J O3J Cd5 94.4(9) . .
N1J O2J Cd5 91.9(8) . .
O1K N1K O3K 121.2(19) . .
O1K N1K O2K 121.1(17) . .
O3K N1K O2K 117.1(16) . .
N1K O3K Cd5 98.4(11) . .
N1K O2K Cd5 93.8(11) . .
O2L N1L O3L 123.5(13) . .
O2L N1L O1L 118.8(13) . .
O3L N1L O1L 117.5(13) . .
C1M O1M Cd1 134.0(13) . .
C2M O2M Cd4 129.6(11) . .
C3M O3M Cd4 124.0(11) . .
C4M O4M Cd6 131.3(12) . .
C5M O5M Cd6 128.0(11) . .
C6M O6M Cd6 127.8(10) . .
C106 C101 C102 110(3) . .
C106 C101 C107 117(3) . .
C102 C101 C107 132(3) . .
C103 C102 C101 126(3) . .
C103 C102 C108 118(3) . .
C101 C102 C108 116(3) . .
C104 C103 C102 120(3) . .
C103 C104 C105 112(2) . .
C106 C105 C104 113(3) . .
C105 C106 C101 136(4) . .
C206 C201 C207 114(3) . .
C206 C201 C202 112(3) . .
C207 C201 C202 134(3) . .
C203 C202 C201 124(3) . .
C203 C202 C208 118(3) . .
C201 C202 C208 117(3) . .
C204 C203 C202 121(3) . .
C203 C204 C205 111(2) . .
C206 C205 C204 114(3) . .
C205 C206 C201 136(5) . .

loop_
_geom_bond_atom_site_label_1
_geom_bond_atom_site_label_2
_geom_bond_distance
_geom_bond_site_symmetry_2
Cd1 N41E 2.290(10) 1_663
Cd1 N11G 2.296(11) .
Cd1 O3B 2.298(10) .
Cd1 O1M 2.347(11) .
Cd1 O3C 2.453(11) .
Cd1 O2C 2.487(10) .
Cd1 O3A 2.599(11) .
Cd2 N41G 2.270(12) .
Cd2 N11E 2.308(12) .
Cd2 O1E 2.328(12) .
Cd2 O1D 2.403(13) .
Cd2 O3D 2.411(12) .
Cd2 O3F 2.460(10) .
Cd2 O1F 2.603(12) .
Cd3 N41A 2.272(11) 1_645
Cd3 N11A 2.307(11) .
Cd3 N11C 2.340(12) .
Cd3 N41C 2.352(10) 1_556
Cd3 O1H 2.391(9) .
Cd3 O1G 2.490(19) .
Cd4 N11D 2.257(12) .
Cd4 N41F 2.272(13) .
Cd4 O3M 2.295(13) .
Cd4 O2M 2.333(11) .
Cd4 O3C 2.423(10) .
Cd4 O3A 2.447(11) .
Cd5 N41B 2.173(13) 1_645
Cd5 N11B 2.231(12) .
Cd5 O3K 2.452(11) .
Cd5 O3J 2.496(12) .
Cd5 O3I 2.506(15) .
Cd5 O2K 2.545(16) .
Cd5 O2J 2.550(11) .
Cd5 O2I 2.61(2) .
Cd6 N11F 2.247(11) .
Cd6 N41D 2.285(12) 1_447
Cd6 O5M 2.294(11) .
Cd6 O4M 2.317(11) .
Cd6 O6M 2.325(10) .
Cd6 O1F 2.516(11) .
Cd6 O2F 2.590(10) .
N11A C15A 1.323(17) .
N11A C11A 1.339(16) .
C11A C12A 1.364(18) .
C12A C13A 1.371(18) .
C13A C14A 1.336(18) .
C13A C21A 1.488(19) .
C14A C15A 1.380(19) .
C21A C22A 1.402(18) .
C21A C26A 1.406(19) .
C22A C23A 1.398(17) .
C23A C24A 1.394(19) .
C24A C25A 1.407(19) .
C24A C31A 1.473(17) .
C25A C26A 1.393(18) .
C31A C32A 1.386(18) .
C31A C36A 1.396(17) .
C32A C33A 1.360(18) .
C33A C34A 1.393(17) .
C34A C35A 1.371(18) .
C34A C43A 1.476(17) .
C35A C36A 1.393(17) .
N41A C45A 1.288(15) .
N41A C41A 1.353(15) .
N41A Cd3 2.272(11) 1_465
C41A C42A 1.396(18) .
C42A C43A 1.372(19) .
C43A C44A 1.361(17) .
C44A C45A 1.409(17) .
N11B C15B 1.298(17) .
N11B C11B 1.332(19) .
C11B C12B 1.39(2) .
C12B C13B 1.392(18) .
C13B C14B 1.374(18) .
C13B C21B 1.543(19) .
C14B C15B 1.380(18) .
C21B C26B 1.349(19) .
C21B C22B 1.356(18) .
C22B C23B 1.374(18) .
C23B C24B 1.419(19) .
C24B C25B 1.377(18) .
C24B C31B 1.477(19) .
C25B C26B 1.361(19) .
C31B C36B 1.381(19) .
C31B C32B 1.476(19) .
C32B C33B 1.375(18) .
C33B C34B 1.386(19) .
C34B C35B 1.373(17) .
C34B C43B 1.44(2) .
C35B C36B 1.383(18) .
N41B C41B 1.334(17) .
N41B C45B 1.378(19) .
N41B Cd5 2.173(13) 1_465
C41B C42B 1.410(19) .
C42B C43B 1.405(19) .
C43B C44B 1.40(2) .
C44B C45B 1.37(2) .
N11C C15C 1.275(16) .
N11C C11C 1.32(2) .
C11C C12C 1.42(2) .
C12C C13C 1.339(19) .
C13C C14C 1.37(2) .
C13C C21C 1.498(19) .
C14C C15C 1.394(19) .
C21C C26C 1.34(2) .
C21C C22C 1.39(2) .
C22C C23C 1.320(18) .
C23C C24C 1.360(18) .
C24C C25C 1.38(2) .
C24C C31C 1.519(18) .
C25C C26C 1.434(19) .
C31C C32C 1.389(19) .
C31C C36C 1.413(17) .
C32C C33C 1.379(18) .
C33C C34C 1.378(19) .
C34C C35C 1.37(2) .
C34C C43C 1.498(18) .
C35C C36C 1.421(17) .
N41C C45C 1.326(18) .
N41C C41C 1.340(15) .
N41C Cd3 2.352(10) 1_554
C41C C42C 1.414(17) .
C42C C43C 1.34(2) .
C43C C44C 1.375(17) .
C44C C45C 1.373(18) .
N11D C15D 1.307(16) .
N11D C11D 1.340(17) .
C11D C12D 1.388(17) .
C12D C13D 1.381(18) .
C13D C14D 1.387(18) .
C13D C21D 1.475(19) .
C14D C15D 1.381(18) .
C21D C22D 1.376(18) .
C21D C26D 1.421(19) .
C22D C23D 1.392(17) .
C23D C24D 1.381(19) .
C24D C25D 1.46(2) .
C24D C31D 1.481(19) .
C25D C26D 1.380(18) .
C31D C36D 1.34(2) .
C31D C32D 1.44(2) .
C32D C33D 1.427(18) .
C33D C34D 1.38(2) .
C34D C35D 1.388(19) .
C34D C43D 1.53(2) .
C35D C36D 1.392(19) .
N41D C41D 1.294(19) .
N41D C45D 1.344(19) .
N41D Cd6 2.285(12) 1_663
C41D C42D 1.37(2) .
C42D C43D 1.39(2) .
C43D C44D 1.32(2) .
C44D C45D 1.36(2) .
N11E C11E 1.293(18) .
N11E C15E 1.312(17) .
C11E C12E 1.384(18) .
C12E C13E 1.407(19) .
C13E C14E 1.34(2) .
C13E C21E 1.547(19) .
C14E C15E 1.42(2) .
C21E C22E 1.399(19) .
C21E C26E 1.404(19) .
C22E C23E 1.373(18) .
C23E C24E 1.380(19) .
C24E C25E 1.409(19) .
C24E C31E 1.544(19) .
C25E C26E 1.398(18) .
C31E C36E 1.337(19) .
C31E C32E 1.38(2) .
C32E C33E 1.351(18) .
C33E C34E 1.423(18) .
C34E C35E 1.360(19) .
C34E C43E 1.492(19) .
C35E C36E 1.385(19) .
N41E C41E 1.303(17) .
N41E C45E 1.349(17) .
N41E Cd1 2.290(10) 1_447
C41E C42E 1.355(18) .
C42E C43E 1.352(18) .
C43E C44E 1.38(2) .
C44E C45E 1.394(18) .
N11F C15F 1.301(17) .
N11F C11F 1.340(19) .
C11F C12F 1.39(2) .
C12F C13F 1.356(19) .
C13F C14F 1.357(18) .
C13F C21F 1.478(18) .
C14F C15F 1.397(18) .
C21F C22F 1.388(18) .
C21F C26F 1.415(17) .
C22F C23F 1.404(16) .
C23F C24F 1.367(18) .
C24F C25F 1.402(19) .
C24F C31F 1.515(18) .
C25F C26F 1.309(16) .
C31F C36F 1.37(2) .
C31F C32F 1.42(2) .
C32F C33F 1.367(18) .
C33F C34F 1.40(2) .
C34F C35F 1.393(19) .
C34F C43F 1.498(18) .
C35F C36F 1.41(2) .
N41F C45F 1.333(18) .
N41F C41F 1.386(18) .
C41F C42F 1.357(18) .
C42F C43F 1.386(19) .
C43F C44F 1.422(19) .
C44F C45F 1.356(18) .
N11G C15G 1.313(18) .
N11G C11G 1.410(17) .
C11G C12G 1.392(18) .
C12G C13G 1.41(2) .
C13G C14G 1.391(19) .
C13G C21G 1.49(2) .
C14G C15G 1.378(18) .
C21G C22G 1.34(2) .
C21G C26G 1.40(2) .
C22G C23G 1.365(19) .
C23G C24G 1.35(2) .
C24G C25G 1.37(2) .
C24G C31G 1.43(2) .
C25G C26G 1.48(2) .
C31G C32G 1.348(19) .
C31G C36G 1.40(2) .
C32G C33G 1.378(18) .
C33G C34G 1.358(19) .
C34G C35G 1.358(18) .
C34G C43G 1.48(2) .
C35G C36G 1.389(18) .
N41G C41G 1.323(18) .
N41G C45G 1.347(19) .
C41G C42G 1.416(19) .
C42G C43G 1.37(2) .
C43G C44G 1.37(2) .
C44G C45G 1.40(2) .
N1A O1A 1.241(12) .
N1A O3A 1.242(11) .
N1A O2A 1.247(12) .
N1B O1B 1.223(11) .
N1B O2B 1.237(11) .
N1B O3B 1.244(10) .
N1C O2C 1.228(11) .
N1C O1C 1.232(11) .
N1C O3C 1.242(10) .
N1D O2D 1.216(12) .
N1D O1D 1.243(12) .
N1D O3D 1.248(12) .
N1E O3E 1.229(11) .
N1E O2E 1.229(11) .
N1E O1E 1.251(11) .
N1F O2F 1.233(11) .
N1F O1F 1.236(11) .
N1F O3F 1.250(11) .
N1G O2G 1.188(13) .
N1G O1G 1.202(13) .
N1G O3G 1.228(13) .
N1H O2H 1.224(11) .
N1H O1H 1.236(11) .
N1H O3H 1.242(11) .
N1I O1I 1.217(13) .
N1I O2I 1.218(13) .
N1I O3I 1.224(13) .
N1J O1J 1.227(12) .
N1J O2J 1.235(11) .
N1J O3J 1.238(11) .
N1K O1K 1.226(13) .
N1K O3K 1.236(12) .
N1K O2K 1.241(13) .
N1L O2L 1.223(11) .
N1L O3L 1.225(11) .
N1L O1L 1.258(11) .
O1M C1M 1.35(2) .
O2M C2M 1.35(2) .
C3M O3M 1.38(2) .
C4M O4M 1.34(2) .
O5M C5M 1.45(2) .
O6M C6M 1.46(2) .
O7M C7M 1.406(19) .
O8M C8M 1.25(3) .
O9M C9M 1.52(2) .
C101 C106 1.35(3) .
C101 C102 1.39(3) .
C101 C107 1.39(3) .
C102 C103 1.37(3) .
C102 C108 1.42(3) .
C103 C104 1.33(3) .
C104 C105 1.71(3) .
C105 C106 1.11(4) .
C201 C206 1.34(3) .
C201 C207 1.38(3) .
C201 C202 1.39(3) .
C202 C203 1.38(3) .
C202 C208 1.43(3) .
C203 C204 1.31(3) .
C204 C205 1.72(3) .
C205 C206 1.10(4) .
